data_4326256
loop_
_publ_author_name
'Hideki Sugimoto'
'Kazuhiro Kitayama'
'Kenji Ashikari'
'Chikako Matsunami'
'Naomi Ueda'
'Keisuke Umakoshi'
'Yuko Hosokoshi'
'Yoichi Sasaki'
'Shinobu Itoh'

_publ_contact_author_email sugimoto@mls.eng.osaka-u.ac.jp
_publ_contact_author_name 'Hideki Sugimoto'
_publ_section_title
;
 Synthesis and Properties of Oxo-carboxylato- and Dioxo-Bridged Diosmium
 Complexes of Tris(2-pyridylmethyl)amine
;
_journal_name_full 'Inorganic Chemistry'
_journal_page_first 9014
_journal_page_last 9023
_journal_paper_doi 10.1021/ic201230k
_journal_volume 50
_journal_year 2011
_chemical_formula_moiety 'C43 H49 F24 N8 O4 Os2 P4'
_chemical_formula_sum 'C43 H49 F24 N8 O4 Os2 P4'
_chemical_formula_weight 1702.17
_space_group_IT_number 14
_symmetry_cell_setting monoclinic
_symmetry_Int_Tables_number 14
_symmetry_space_group_name_Hall '-P 2ybc'
_symmetry_space_group_name_H-M 'P 1 21/c 1'
_atom_sites_solution_hydrogens geom
_atom_sites_solution_primary direct
_atom_sites_solution_secondary difmap
_cell_angle_alpha 90.0000
_cell_angle_beta 91.838(4)
_cell_angle_gamma 90.0000
_cell_formula_units_Z 4
_cell_length_a 19.587(7)
_cell_length_b 12.304(5)
_cell_length_c 23.333(8)
_cell_measurement_reflns_used 14720
_cell_measurement_temperature 113
_cell_measurement_theta_max 27.48
_cell_measurement_theta_min 3.10
_cell_volume 5620(4)
_computing_cell_refinement CrystalClear
_computing_data_collection 'CrystalClear (Rigaku Inc., 2007)'
_computing_data_reduction CrystalClear
_computing_molecular_graphics 'CrystalStructure 4.0'
_computing_publication_material 'CrystalStructure 4.0 (Rigaku, 2010)'
_computing_structure_refinement 'SHELXL97 (Sheldrick, 2008)'
_computing_structure_solution 'SIR2002 (Burla, et al., 2003)'
_diffrn_ambient_temperature 113
_diffrn_detector_area_resol_mean 7.314
_diffrn_measured_fraction_theta_full 0.978
_diffrn_measured_fraction_theta_max 0.978
_diffrn_measurement_device_type 'Rigaku Mercury70'
_diffrn_measurement_method \w
_diffrn_radiation_type 'Mo K\a'
_diffrn_radiation_wavelength 0.71075
_diffrn_reflns_av_R_equivalents 0.1198
_diffrn_reflns_limit_h_max 25
_diffrn_reflns_limit_h_min -23
_diffrn_reflns_limit_k_max 15
_diffrn_reflns_limit_k_min -11
_diffrn_reflns_limit_l_max 24
_diffrn_reflns_limit_l_min -30
_diffrn_reflns_number 39301
_diffrn_reflns_theta_full 27.48
_diffrn_reflns_theta_max 27.56
_diffrn_standards_number 0
_exptl_absorpt_coefficient_mu 4.758
_exptl_absorpt_correction_T_max 0.867
_exptl_absorpt_correction_T_min 0.457
_exptl_absorpt_correction_type multi-scan
_exptl_absorpt_process_details 'REQAB (Rigaku, 1998)'
_exptl_crystal_colour brown
_exptl_crystal_density_diffrn 2.012
_exptl_crystal_description prism
_exptl_crystal_F_000 3292.00
_exptl_crystal_size_max 0.120
_exptl_crystal_size_mid 0.100
_exptl_crystal_size_min 0.030
_refine_diff_density_max 4.130
_refine_diff_density_min -2.270
_refine_ls_extinction_method none
_refine_ls_goodness_of_fit_ref 0.787
_refine_ls_hydrogen_treatment constr
_refine_ls_number_parameters 766
_refine_ls_number_reflns 12703
_refine_ls_number_restraints 0
_refine_ls_R_factor_gt 0.0648
_refine_ls_shift/su_max 0.001
_refine_ls_structure_factor_coef Fsqd
_refine_ls_weighting_details 'w = 1/[\s^2^(Fo^2^)+(0.0774P)^2^+0.0000P] where P=(Fo^2^+2Fc^2^)/3'
_refine_ls_weighting_scheme calc
_refine_ls_wR_factor_ref 0.1611
_reflns_number_gt 8408
_reflns_number_total 12703
_reflns_threshold_expression F^2^>2.0\s(F^2^)
_cod_data_source_file ic201230k_si_002_4.cif
_cod_data_source_block '_4'
_cod_database_code 4326256

loop_
_symmetry_equiv_pos_site_id
_symmetry_equiv_pos_as_xyz
1 +X,+Y,+Z
2 -X,1/2+Y,1/2-Z
3 -X,-Y,-Z
4 +X,1/2-Y,1/2+Z

loop_
_atom_site_label
_atom_site_type_symbol
_atom_site_fract_x
_atom_site_fract_y
_atom_site_fract_z
_atom_site_U_iso_or_equiv
_atom_site_adp_type
_atom_site_occupancy
_atom_site_symmetry_multiplicity
_atom_site_calc_flag
_atom_site_refinement_flags
Os(1) Os 0.198933(16) 0.05282(2) 0.147547(14) 0.01884(10) Uani 1.0 4 d .
Os(2) Os 0.271464(15) 0.04070(2) 0.288493(13) 0.01790(10) Uani 1.0 4 d .
P(1) P 0.61013(13) -0.04632(17) 0.35520(12) 0.0324(6) Uani 1.0 4 d .
P(2) P 0.04780(12) 0.19609(16) 0.42421(11) 0.0295(5) Uani 1.0 4 d .
P(3) P 0.50657(13) -0.05394(17) 0.12431(11) 0.0312(6) Uani 1.0 4 d .
P(4) P -0.13107(12) 0.33319(16) 0.60690(11) 0.0284(5) Uani 1.0 4 d .
F(1) F 0.5355(4) -0.0721(6) 0.3754(4) 0.073(3) Uani 1.0 4 d .
F(2) F 0.6291(4) 0.0221(5) 0.4114(3) 0.072(3) Uani 1.0 4 d .
F(3) F 0.6403(5) -0.1514(5) 0.3832(5) 0.139(5) Uani 1.0 4 d .
F(4) F 0.6834(4) -0.0137(6) 0.3307(4) 0.098(4) Uani 1.0 4 d .
F(5) F 0.5933(4) -0.1122(6) 0.2992(4) 0.093(3) Uani 1.0 4 d .
F(6) F 0.5804(4) 0.0614(5) 0.3272(4) 0.076(3) Uani 1.0 4 d .
F(7) F 0.0602(3) 0.1091(5) 0.4731(3) 0.0527(16) Uani 1.0 4 d .
F(8) F 0.0233(3) 0.2837(4) 0.4700(3) 0.0447(15) Uani 1.0 4 d .
F(9) F -0.0292(3) 0.1573(5) 0.4134(3) 0.0533(17) Uani 1.0 4 d .
F(10) F 0.0365(3) 0.2835(4) 0.3743(3) 0.0476(15) Uani 1.0 4 d .
F(11) F 0.0739(3) 0.1095(4) 0.3788(3) 0.0421(14) Uani 1.0 4 d .
F(12) F 0.1249(3) 0.2373(4) 0.4337(3) 0.0468(15) Uani 1.0 4 d .
F(13) F 0.4752(3) 0.0631(4) 0.1371(3) 0.0450(15) Uani 1.0 4 d .
F(14) F 0.4339(3) -0.1066(5) 0.1316(4) 0.0620(19) Uani 1.0 4 d .
F(15) F 0.4913(4) -0.0389(4) 0.0579(3) 0.0527(17) Uani 1.0 4 d .
F(16) F 0.5396(3) -0.1699(4) 0.1137(3) 0.0496(16) Uani 1.0 4 d .
F(17) F 0.5799(3) 0.0016(5) 0.1180(3) 0.0494(15) Uani 1.0 4 d .
F(18) F 0.5243(3) -0.0659(5) 0.1919(3) 0.0512(16) Uani 1.0 4 d .
F(19) F -0.1009(4) 0.4528(4) 0.6157(3) 0.0490(17) Uani 1.0 4 d .
F(20) F -0.0647(3) 0.2850(4) 0.6376(3) 0.0457(15) Uani 1.0 4 d .
F(21) F -0.1672(3) 0.3435(4) 0.6682(3) 0.0487(16) Uani 1.0 4 d .
F(22) F -0.1617(4) 0.2154(4) 0.5991(3) 0.066(2) Uani 1.0 4 d .
F(23) F -0.1971(4) 0.3838(6) 0.5755(4) 0.074(3) Uani 1.0 4 d .
F(24) F -0.0946(4) 0.3251(5) 0.5471(3) 0.0513(16) Uani 1.0 4 d .
O(1) O 0.2623(3) 0.0569(4) 0.2094(3) 0.0177(12) Uani 1.0 4 d .
O(2) O 0.1227(3) 0.0107(5) 0.2026(3) 0.0268(13) Uani 1.0 4 d .
O(3) O 0.1741(3) -0.0256(4) 0.2890(3) 0.0248(13) Uani 1.0 4 d .
O(4) O 0.6216(5) 0.3564(6) 0.0795(4) 0.064(3) Uani 1.0 4 d .
N(1) N 0.1257(4) 0.0341(5) 0.0813(3) 0.0230(15) Uani 1.0 4 d .
N(2) N 0.2161(4) -0.1081(5) 0.1293(3) 0.0210(15) Uani 1.0 4 d .
N(3) N 0.1591(4) 0.2105(5) 0.1427(3) 0.0213(14) Uani 1.0 4 d .
N(4) N 0.2600(3) 0.0880(5) 0.0804(3) 0.0207(15) Uani 1.0 4 d .
N(5) N 0.3700(3) 0.0952(5) 0.3011(3) 0.0177(14) Uani 1.0 4 d .
N(6) N 0.2488(4) 0.2041(5) 0.2982(3) 0.0231(15) Uani 1.0 4 d .
N(7) N 0.2734(4) 0.0397(5) 0.3779(3) 0.0214(15) Uani 1.0 4 d .
N(8) N 0.3207(4) -0.1082(5) 0.2872(3) 0.0209(14) Uani 1.0 4 d .
C(1) C 0.1044(4) -0.0853(6) 0.0843(4) 0.0292(19) Uani 1.0 4 d .
C(2) C 0.1670(5) -0.1536(6) 0.0936(4) 0.029(2) Uani 1.0 4 d .
C(3) C 0.1754(5) -0.2552(6) 0.0706(4) 0.032(2) Uani 1.0 4 d .
C(4) C 0.2358(6) -0.3143(7) 0.0859(5) 0.042(3) Uani 1.0 4 d .
C(5) C 0.2839(5) -0.2677(6) 0.1212(5) 0.038(3) Uani 1.0 4 d .
C(6) C 0.2744(5) -0.1631(6) 0.1424(4) 0.030(2) Uani 1.0 4 d .
C(7) C 0.0667(5) 0.1089(6) 0.0956(4) 0.0278(19) Uani 1.0 4 d .
C(8) C 0.0976(4) 0.2144(7) 0.1137(4) 0.0272(19) Uani 1.0 4 d .
C(9) C 0.0675(5) 0.3146(7) 0.1006(4) 0.031(2) Uani 1.0 4 d .
C(10) C 0.0994(5) 0.4096(7) 0.1192(5) 0.038(3) Uani 1.0 4 d .
C(11) C 0.1619(5) 0.4042(6) 0.1496(5) 0.034(3) Uani 1.0 4 d .
C(12) C 0.1911(5) 0.3038(6) 0.1596(4) 0.0272(19) Uani 1.0 4 d .
C(13) C 0.1537(5) 0.0649(7) 0.0240(4) 0.035(3) Uani 1.0 4 d .
C(14) C 0.2282(4) 0.0827(6) 0.0282(4) 0.0238(18) Uani 1.0 4 d .
C(15) C 0.2648(5) 0.0977(6) -0.0206(4) 0.0292(19) Uani 1.0 4 d .
C(16) C 0.3344(5) 0.1172(7) -0.0164(5) 0.033(3) Uani 1.0 4 d .
C(17) C 0.3660(5) 0.1207(7) 0.0368(5) 0.033(2) Uani 1.0 4 d .
C(18) C 0.3280(4) 0.1061(6) 0.0846(4) 0.0279(19) Uani 1.0 4 d .
C(19) C 0.3708(4) 0.2103(5) 0.2785(4) 0.0230(18) Uani 1.0 4 d .
C(20) C 0.3060(4) 0.2667(6) 0.2943(4) 0.0216(17) Uani 1.0 4 d .
C(21) C 0.3024(5) 0.3785(6) 0.3024(4) 0.0268(19) Uani 1.0 4 d .
C(22) C 0.2383(5) 0.4240(6) 0.3143(5) 0.034(3) Uani 1.0 4 d .
C(23) C 0.1810(5) 0.3588(6) 0.3182(4) 0.0275(19) Uani 1.0 4 d .
C(24) C 0.1881(5) 0.2484(6) 0.3103(4) 0.0238(17) Uani 1.0 4 d .
C(25) C 0.3927(4) 0.0897(6) 0.3638(4) 0.0244(18) Uani 1.0 4 d .
C(26) C 0.3328(4) 0.0777(7) 0.4036(4) 0.0260(19) Uani 1.0 4 d .
C(27) C 0.3369(5) 0.1057(7) 0.4597(4) 0.036(3) Uani 1.0 4 d .
C(28) C 0.2812(6) 0.0865(8) 0.4935(5) 0.045(3) Uani 1.0 4 d .
C(29) C 0.2217(6) 0.0415(7) 0.4679(5) 0.039(3) Uani 1.0 4 d .
C(30) C 0.2200(5) 0.0209(7) 0.4104(4) 0.029(2) Uani 1.0 4 d .
C(31) C 0.4130(4) 0.0162(6) 0.2677(4) 0.0245(18) Uani 1.0 4 d .
C(32) C 0.3887(4) -0.0972(6) 0.2786(4) 0.0238(18) Uani 1.0 4 d .
C(33) C 0.4310(5) -0.1862(6) 0.2797(4) 0.032(2) Uani 1.0 4 d .
C(34) C 0.4040(5) -0.2890(6) 0.2892(5) 0.039(3) Uani 1.0 4 d .
C(35) C 0.3351(5) -0.2981(7) 0.2985(6) 0.050(4) Uani 1.0 4 d .
C(36) C 0.2942(5) -0.2060(6) 0.2976(5) 0.039(3) Uani 1.0 4 d .
C(37) C 0.1233(4) -0.0258(6) 0.2543(4) 0.0210(17) Uani 1.0 4 d .
C(38) C 0.0599(5) -0.0803(7) 0.2746(4) 0.031(2) Uani 1.0 4 d .
C(39) C -0.0066(5) -0.0429(9) 0.2449(5) 0.047(3) Uani 1.0 4 d .
C(40) C -0.0236(7) 0.0750(10) 0.2574(6) 0.064(4) Uani 1.0 4 d .
C(41) C 0.6025(6) 0.2956(8) 0.0410(5) 0.045(3) Uani 1.0 4 d .
C(42) C 0.6401(7) 0.1952(8) 0.0272(6) 0.063(4) Uani 1.0 4 d .
C(43) C 0.5388(7) 0.3202(10) 0.0050(7) 0.078(5) Uani 1.0 4 d .
H(1A) H 0.0730 -0.0962 0.1163 0.0350 Uiso 1.0 4 calc R
H(1B) H 0.0802 -0.1068 0.0481 0.0350 Uiso 1.0 4 calc R
H(3) H 0.1418 -0.2853 0.0450 0.0382 Uiso 1.0 4 calc R
H(5) H 0.3243 -0.3067 0.1316 0.0451 Uiso 1.0 4 calc R
H(6) H 0.3089 -0.1303 0.1661 0.0360 Uiso 1.0 4 calc R
H(7A) H 0.0358 0.1191 0.0616 0.0334 Uiso 1.0 4 calc R
H(7B) H 0.0400 0.0777 0.1270 0.0334 Uiso 1.0 4 calc R
H(9) H 0.0254 0.3179 0.0792 0.0376 Uiso 1.0 4 calc R
H(10) H 0.0789 0.4781 0.1112 0.0451 Uiso 1.0 4 calc R
H(11) H 0.1839 0.4685 0.1631 0.0412 Uiso 1.0 4 calc R
H(12) H 0.2345 0.2997 0.1787 0.0326 Uiso 1.0 4 calc R
H(13A) H 0.1435 0.0064 -0.0041 0.0424 Uiso 1.0 4 calc R
H(13B) H 0.1310 0.1321 0.0100 0.0424 Uiso 1.0 4 calc R
H(15) H 0.2422 0.0946 -0.0572 0.0351 Uiso 1.0 4 calc R
H(16) H 0.3599 0.1280 -0.0499 0.0399 Uiso 1.0 4 calc R
H(17) H 0.4138 0.1330 0.0406 0.0399 Uiso 1.0 4 calc R
H(18) H 0.3500 0.1089 0.1215 0.0335 Uiso 1.0 4 calc R
H(19A) H 0.4108 0.2498 0.2952 0.0276 Uiso 1.0 4 calc R
H(19B) H 0.3747 0.2094 0.2363 0.0276 Uiso 1.0 4 calc R
H(21) H 0.3419 0.4229 0.3001 0.0322 Uiso 1.0 4 calc R
H(22) H 0.2344 0.5003 0.3196 0.0409 Uiso 1.0 4 calc R
H(23) H 0.1378 0.3894 0.3261 0.0330 Uiso 1.0 4 calc R
H(24) H 0.1494 0.2026 0.3136 0.0286 Uiso 1.0 4 calc R
H(25A) H 0.4183 0.1567 0.3741 0.0293 Uiso 1.0 4 calc R
H(25B) H 0.4240 0.0273 0.3696 0.0293 Uiso 1.0 4 calc R
H(27) H 0.3773 0.1380 0.4756 0.0433 Uiso 1.0 4 calc R
H(28) H 0.2833 0.1034 0.5332 0.0535 Uiso 1.0 4 calc R
H(29) H 0.1832 0.0257 0.4903 0.0467 Uiso 1.0 4 calc R
H(30) H 0.1794 -0.0079 0.3930 0.0352 Uiso 1.0 4 calc R
H(31A) H 0.4088 0.0328 0.2262 0.0293 Uiso 1.0 4 calc R
H(31B) H 0.4617 0.0232 0.2800 0.0293 Uiso 1.0 4 calc R
H(33) H 0.4785 -0.1776 0.2739 0.0390 Uiso 1.0 4 calc R
H(34) H 0.4325 -0.3515 0.2893 0.0470 Uiso 1.0 4 calc R
H(35) H 0.3156 -0.3674 0.3055 0.0605 Uiso 1.0 4 calc R
H(36) H 0.2469 -0.2125 0.3045 0.0463 Uiso 1.0 4 calc R
H(38A) H 0.0566 -0.0672 0.3163 0.0369 Uiso 1.0 4 calc R
H(38B) H 0.0645 -0.1597 0.2690 0.0369 Uiso 1.0 4 calc R
H(39A) H -0.0029 -0.0524 0.2029 0.0569 Uiso 1.0 4 calc R
H(39B) H -0.0445 -0.0896 0.2575 0.0569 Uiso 1.0 4 calc R
H(40A) H 0.0133 0.1218 0.2442 0.0773 Uiso 1.0 4 calc R
H(40B) H -0.0284 0.0846 0.2988 0.0773 Uiso 1.0 4 calc R
H(40C) H -0.0665 0.0946 0.2373 0.0773 Uiso 1.0 4 calc R
H(42A) H 0.6419 0.1474 0.0608 0.0752 Uiso 1.0 4 calc R
H(42B) H 0.6867 0.2138 0.0166 0.0752 Uiso 1.0 4 calc R
H(42C) H 0.6167 0.1578 -0.0049 0.0752 Uiso 1.0 4 calc R
H(43A) H 0.5441 0.3902 -0.0144 0.0941 Uiso 1.0 4 calc R
H(43B) H 0.4994 0.3236 0.0298 0.0941 Uiso 1.0 4 calc R
H(43C) H 0.5315 0.2628 -0.0236 0.0941 Uiso 1.0 4 calc R

loop_
_atom_site_aniso_label
_atom_site_aniso_U_11
_atom_site_aniso_U_22
_atom_site_aniso_U_33
_atom_site_aniso_U_12
_atom_site_aniso_U_13
_atom_site_aniso_U_23
Os(1) 0.01250(18) 0.02359(16) 0.0204(2) 0.00035(10) -0.00045(13) 0.00062(11)
Os(2) 0.01277(18) 0.01877(16) 0.0220(2) -0.00144(10) -0.00148(13) 0.00134(10)
P(1) 0.0230(13) 0.0321(11) 0.0417(16) -0.0005(9) -0.0045(12) -0.0059(10)
P(2) 0.0242(13) 0.0313(11) 0.0330(14) 0.0012(9) 0.0030(11) -0.0052(9)
P(3) 0.0244(13) 0.0348(12) 0.0344(15) 0.0068(9) 0.0021(11) 0.0026(10)
P(4) 0.0234(12) 0.0255(10) 0.0364(15) -0.0009(8) 0.0038(11) 0.0056(9)
F(1) 0.050(5) 0.095(5) 0.076(6) -0.032(4) 0.033(5) -0.021(4)
F(2) 0.099(7) 0.063(4) 0.053(5) -0.023(4) -0.017(5) -0.003(4)
F(3) 0.142(9) 0.034(4) 0.234(13) -0.005(5) -0.120(9) 0.020(5)
F(4) 0.028(4) 0.114(6) 0.154(9) -0.031(4) 0.030(5) -0.069(6)
F(5) 0.059(5) 0.119(6) 0.104(7) -0.027(5) 0.022(5) -0.080(6)
F(6) 0.073(6) 0.060(4) 0.093(7) -0.005(4) -0.031(5) 0.029(4)
F(7) 0.055(5) 0.053(4) 0.050(5) 0.013(3) 0.005(4) 0.012(3)
F(8) 0.037(4) 0.052(3) 0.045(4) 0.015(3) -0.005(3) -0.018(3)
F(9) 0.025(4) 0.064(4) 0.071(5) -0.009(3) 0.010(4) -0.023(3)
F(10) 0.046(4) 0.045(3) 0.052(4) 0.005(3) 0.005(4) 0.010(3)
F(11) 0.043(4) 0.038(3) 0.045(4) -0.001(3) 0.004(3) -0.016(3)
F(12) 0.022(3) 0.049(3) 0.069(5) 0.001(3) -0.001(3) -0.021(3)
F(13) 0.037(4) 0.042(3) 0.056(5) 0.017(3) -0.004(3) -0.007(3)
F(14) 0.034(4) 0.056(4) 0.096(6) -0.008(3) 0.011(4) 0.008(4)
F(15) 0.061(5) 0.051(4) 0.046(4) 0.017(3) -0.002(4) -0.000(3)
F(16) 0.053(4) 0.031(3) 0.065(5) 0.014(3) 0.001(4) 0.002(3)
F(17) 0.031(4) 0.052(4) 0.065(5) -0.003(3) 0.004(3) -0.001(3)
F(18) 0.044(4) 0.064(4) 0.046(4) 0.020(3) 0.007(4) 0.006(3)
F(19) 0.053(4) 0.026(3) 0.069(5) -0.009(3) 0.014(4) -0.005(3)
F(20) 0.029(4) 0.061(4) 0.047(4) 0.015(3) 0.002(3) 0.013(3)
F(21) 0.037(4) 0.052(3) 0.059(5) 0.002(3) 0.024(4) 0.005(3)
F(22) 0.074(5) 0.038(3) 0.087(6) -0.027(3) 0.022(5) -0.013(3)
F(23) 0.037(4) 0.091(5) 0.093(6) 0.007(4) -0.012(4) 0.046(4)
F(24) 0.063(5) 0.058(4) 0.034(4) 0.004(3) 0.014(4) -0.003(3)
O(1) 0.012(3) 0.014(3) 0.028(4) -0.0027(18) 0.005(3) -0.0042(19)
O(2) 0.015(3) 0.041(3) 0.024(4) -0.002(3) 0.003(3) 0.001(3)
O(3) 0.017(3) 0.032(3) 0.026(4) -0.003(3) 0.003(3) 0.006(3)
O(4) 0.069(6) 0.049(4) 0.073(7) -0.004(4) -0.012(5) -0.025(4)
N(1) 0.024(4) 0.024(3) 0.020(4) 0.007(3) -0.002(3) -0.001(3)
N(2) 0.014(4) 0.018(3) 0.031(5) -0.002(3) 0.000(3) -0.009(3)
N(3) 0.013(4) 0.031(4) 0.020(4) 0.002(3) -0.001(3) 0.001(3)
N(4) 0.010(4) 0.020(3) 0.032(5) 0.004(3) 0.001(3) 0.001(3)
N(5) 0.015(4) 0.017(3) 0.021(4) 0.002(3) -0.003(3) 0.001(3)
N(6) 0.020(4) 0.025(4) 0.025(4) 0.002(3) 0.005(3) 0.006(3)
N(7) 0.012(4) 0.027(4) 0.025(4) -0.001(3) -0.002(3) 0.003(3)
N(8) 0.015(4) 0.020(3) 0.028(4) 0.001(3) -0.001(3) 0.001(3)
C(1) 0.017(5) 0.037(5) 0.033(6) -0.009(4) -0.006(4) 0.002(4)
C(2) 0.036(6) 0.020(4) 0.030(6) -0.004(4) -0.001(4) 0.001(4)
C(3) 0.025(5) 0.033(5) 0.038(6) -0.008(4) -0.001(5) -0.007(4)
C(4) 0.043(7) 0.026(5) 0.055(8) 0.002(4) -0.014(6) -0.003(4)
C(5) 0.037(6) 0.021(4) 0.054(7) 0.004(4) -0.005(5) -0.007(4)
C(6) 0.027(5) 0.026(4) 0.038(6) -0.002(4) 0.005(4) 0.001(4)
C(7) 0.019(5) 0.036(5) 0.029(5) 0.006(4) 0.001(4) 0.005(4)
C(8) 0.011(4) 0.044(5) 0.026(5) 0.003(4) 0.001(4) 0.004(4)
C(9) 0.022(5) 0.046(5) 0.027(6) 0.006(4) 0.008(4) 0.008(4)
C(10) 0.032(6) 0.033(5) 0.048(7) 0.015(4) 0.011(5) 0.004(4)
C(11) 0.030(6) 0.022(4) 0.051(7) -0.000(4) 0.000(5) 0.000(4)
C(12) 0.026(5) 0.026(4) 0.030(5) -0.000(4) -0.004(4) 0.003(4)
C(13) 0.033(6) 0.045(5) 0.028(6) -0.004(4) -0.002(5) 0.010(4)
C(14) 0.015(4) 0.022(4) 0.034(6) 0.002(3) 0.006(4) 0.002(4)
C(15) 0.029(5) 0.032(4) 0.027(5) 0.004(4) 0.007(4) 0.004(4)
C(16) 0.024(5) 0.034(5) 0.043(6) 0.004(4) 0.014(5) 0.009(4)
C(17) 0.022(5) 0.037(5) 0.041(6) 0.007(4) 0.004(5) 0.006(4)
C(18) 0.019(5) 0.026(4) 0.039(6) 0.002(3) 0.003(4) 0.002(4)
C(19) 0.014(4) 0.016(4) 0.038(6) -0.003(3) -0.002(4) 0.006(3)
C(20) 0.017(5) 0.029(4) 0.018(5) -0.003(3) -0.002(4) -0.007(3)
C(21) 0.023(5) 0.022(4) 0.036(6) 0.001(3) 0.007(4) 0.001(4)
C(22) 0.037(6) 0.018(4) 0.047(7) 0.006(4) 0.003(5) 0.001(4)
C(23) 0.024(5) 0.036(5) 0.023(5) 0.004(4) 0.002(4) 0.001(4)
C(24) 0.019(5) 0.031(4) 0.021(5) -0.001(3) 0.001(4) -0.001(4)
C(25) 0.018(5) 0.025(4) 0.030(5) -0.006(3) -0.009(4) -0.001(4)
C(26) 0.011(4) 0.036(4) 0.030(6) 0.012(4) -0.009(4) -0.017(4)
C(27) 0.039(6) 0.037(5) 0.031(6) 0.012(4) -0.011(5) -0.001(4)
C(28) 0.039(7) 0.052(6) 0.043(7) 0.012(5) 0.006(6) -0.005(5)
C(29) 0.036(6) 0.046(6) 0.034(6) 0.006(4) -0.003(5) 0.009(4)
C(30) 0.025(5) 0.035(5) 0.029(6) 0.005(4) 0.006(4) 0.007(4)
C(31) 0.012(4) 0.024(4) 0.037(6) -0.003(3) -0.003(4) -0.008(4)
C(32) 0.017(5) 0.027(4) 0.028(5) 0.003(3) -0.001(4) -0.001(4)
C(33) 0.025(5) 0.024(4) 0.048(7) 0.002(4) -0.001(5) 0.005(4)
C(34) 0.028(6) 0.025(4) 0.066(8) 0.007(4) 0.012(5) 0.010(4)
C(35) 0.034(6) 0.019(4) 0.099(10) 0.002(4) 0.014(6) 0.012(5)
C(36) 0.029(6) 0.025(4) 0.062(8) -0.006(4) 0.004(5) 0.006(4)
C(37) 0.011(4) 0.025(4) 0.027(5) -0.004(3) 0.002(4) -0.002(3)
C(38) 0.027(5) 0.038(5) 0.027(6) -0.010(4) 0.006(4) -0.000(4)
C(39) 0.021(6) 0.089(8) 0.032(7) -0.015(5) -0.004(5) 0.004(5)
C(40) 0.046(8) 0.101(9) 0.047(8) 0.041(7) 0.007(7) 0.005(7)
C(41) 0.039(7) 0.043(6) 0.053(8) -0.014(5) 0.002(6) -0.011(5)
C(42) 0.074(10) 0.058(7) 0.057(9) 0.009(6) 0.006(8) -0.010(6)
C(43) 0.056(9) 0.085(9) 0.095(13) 0.001(7) 0.008(9) -0.034(8)

loop_
_atom_type_symbol
_atom_type_description
_atom_type_scat_dispersion_real
_atom_type_scat_dispersion_imag
_atom_type_scat_source
C C 0.003 0.002
;

International Tables for Crystallography

(1992, Vol. C, Tables 4.2.6.8 and 6.1.1.4)

;
H H 0.000 0.000
;

International Tables for Crystallography

(1992, Vol. C, Table 6.1.1.4)

;
F F 0.017 0.010
;

International Tables for Crystallography

(1992, Vol. C, Tables 4.2.6.8 and 6.1.1.4)

;
N N 0.006 0.003
;

International Tables for Crystallography

(1992, Vol. C, Tables 4.2.6.8 and 6.1.1.4)

;
O O 0.011 0.006
;

International Tables for Crystallography

(1992, Vol. C, Tables 4.2.6.8 and 6.1.1.4)

;
Os Os -1.216 7.603
;

International Tables for Crystallography

(1992, Vol. C, Tables 4.2.6.8 and 6.1.1.4)

;
P P 0.102 0.094
;

International Tables for Crystallography

(1992, Vol. C, Tables 4.2.6.8 and 6.1.1.4)

;

loop_
_geom_angle_atom_site_label_1
_geom_angle_atom_site_label_2
_geom_angle_atom_site_label_3
_geom_angle
_geom_angle_publ_flag
O(1) Os(1) O(2) 90.1(3) yes
O(1) Os(1) N(1) 174.7(2) yes
O(1) Os(1) N(2) 94.4(3) yes
O(1) Os(1) N(3) 104.7(3) yes
O(1) Os(1) N(4) 101.2(3) yes
O(2) Os(1) N(1) 86.5(3) yes
O(2) Os(1) N(2) 90.8(3) yes
O(2) Os(1) N(3) 89.5(3) yes
O(2) Os(1) N(4) 168.5(3) yes
N(1) Os(1) N(2) 81.5(3) yes
N(1) Os(1) N(3) 79.4(3) yes
N(1) Os(1) N(4) 82.0(3) yes
N(2) Os(1) N(3) 160.9(3) yes
N(2) Os(1) N(4) 86.7(3) yes
N(3) Os(1) N(4) 89.3(3) yes
O(1) Os(2) O(3) 89.3(3) yes
O(1) Os(2) N(5) 99.7(3) yes
O(1) Os(2) N(6) 89.4(3) yes
O(1) Os(2) N(7) 172.6(3) yes
O(1) Os(2) N(8) 96.4(3) yes
O(3) Os(2) N(5) 170.6(3) yes
O(3) Os(2) N(6) 100.4(3) yes
O(3) Os(2) N(7) 88.8(3) yes
O(3) Os(2) N(8) 94.6(3) yes
N(5) Os(2) N(6) 82.6(3) yes
N(5) Os(2) N(7) 82.7(3) yes
N(5) Os(2) N(8) 81.7(3) yes
N(6) Os(2) N(7) 83.9(3) yes
N(6) Os(2) N(8) 163.9(3) yes
N(7) Os(2) N(8) 90.9(3) yes
F(1) P(1) F(2) 93.1(5) yes
F(1) P(1) F(3) 92.9(5) yes
F(1) P(1) F(4) 175.4(5) yes
F(1) P(1) F(5) 88.4(4) yes
F(1) P(1) F(6) 87.7(4) yes
F(2) P(1) F(3) 91.1(5) yes
F(2) P(1) F(4) 88.5(5) yes
F(2) P(1) F(5) 178.4(5) yes
F(2) P(1) F(6) 88.3(4) yes
F(3) P(1) F(4) 91.4(5) yes
F(3) P(1) F(5) 89.2(5) yes
F(3) P(1) F(6) 179.1(5) yes
F(4) P(1) F(5) 90.0(5) yes
F(4) P(1) F(6) 88.0(5) yes
F(5) P(1) F(6) 91.4(5) yes
F(7) P(2) F(8) 90.9(4) yes
F(7) P(2) F(9) 92.0(4) yes
F(7) P(2) F(10) 179.0(4) yes
F(7) P(2) F(11) 89.0(3) yes
F(7) P(2) F(12) 89.5(4) yes
F(8) P(2) F(9) 90.3(4) yes
F(8) P(2) F(10) 89.8(3) yes
F(8) P(2) F(11) 178.8(4) yes
F(8) P(2) F(12) 89.8(3) yes
F(9) P(2) F(10) 88.7(4) yes
F(9) P(2) F(11) 90.9(3) yes
F(9) P(2) F(12) 178.5(4) yes
F(10) P(2) F(11) 90.3(3) yes
F(10) P(2) F(12) 89.7(4) yes
F(11) P(2) F(12) 89.0(3) yes
F(13) P(3) F(14) 89.8(4) yes
F(13) P(3) F(15) 90.9(4) yes
F(13) P(3) F(16) 177.8(4) yes
F(13) P(3) F(17) 89.1(3) yes
F(13) P(3) F(18) 88.4(4) yes
F(14) P(3) F(15) 90.7(4) yes
F(14) P(3) F(16) 91.3(3) yes
F(14) P(3) F(17) 178.7(4) yes
F(14) P(3) F(18) 91.3(4) yes
F(15) P(3) F(16) 91.0(4) yes
F(15) P(3) F(17) 90.1(4) yes
F(15) P(3) F(18) 177.9(4) yes
F(16) P(3) F(17) 89.8(3) yes
F(16) P(3) F(18) 89.7(4) yes
F(17) P(3) F(18) 87.9(4) yes
F(19) P(4) F(20) 89.5(4) yes
F(19) P(4) F(21) 89.2(4) yes
F(19) P(4) F(22) 179.1(4) yes
F(19) P(4) F(23) 89.4(4) yes
F(19) P(4) F(24) 89.7(4) yes
F(20) P(4) F(21) 90.4(4) yes
F(20) P(4) F(22) 90.7(4) yes
F(20) P(4) F(23) 178.8(4) yes
F(20) P(4) F(24) 89.3(4) yes
F(21) P(4) F(22) 89.9(4) yes
F(21) P(4) F(23) 90.3(4) yes
F(21) P(4) F(24) 178.8(4) yes
F(22) P(4) F(23) 90.4(4) yes
F(22) P(4) F(24) 91.2(4) yes
F(23) P(4) F(24) 90.0(4) yes
Os(1) O(1) Os(2) 143.4(3) yes
Os(1) O(2) C(37) 133.3(5) yes
Os(2) O(3) C(37) 134.7(6) yes
Os(1) N(1) C(1) 104.7(5) yes
Os(1) N(1) C(7) 106.2(5) yes
Os(1) N(1) C(13) 111.5(6) yes
C(1) N(1) C(7) 111.1(6) yes
C(1) N(1) C(13) 112.9(7) yes
C(7) N(1) C(13) 110.0(7) yes
Os(1) N(2) C(2) 113.8(5) yes
Os(1) N(2) C(6) 125.2(5) yes
C(2) N(2) C(6) 120.2(7) yes
Os(1) N(3) C(8) 112.4(5) yes
Os(1) N(3) C(12) 126.8(6) yes
C(8) N(3) C(12) 120.4(7) yes
Os(1) N(4) C(14) 114.6(5) yes
Os(1) N(4) C(18) 125.4(6) yes
C(14) N(4) C(18) 119.8(8) yes
Os(2) N(5) C(19) 106.0(5) yes
Os(2) N(5) C(25) 111.6(5) yes
Os(2) N(5) C(31) 104.6(4) yes
C(19) N(5) C(25) 111.9(6) yes
C(19) N(5) C(31) 114.1(6) yes
C(25) N(5) C(31) 108.5(6) yes
Os(2) N(6) C(20) 111.2(5) yes
Os(2) N(6) C(24) 127.5(6) yes
C(20) N(6) C(24) 121.2(7) yes
Os(2) N(7) C(26) 115.0(6) yes
Os(2) N(7) C(30) 125.6(6) yes
C(26) N(7) C(30) 118.6(8) yes
Os(2) N(8) C(32) 111.9(5) yes
Os(2) N(8) C(36) 127.7(6) yes
C(32) N(8) C(36) 120.2(7) yes
N(1) C(1) C(2) 108.8(7) yes
N(2) C(2) C(1) 114.4(7) yes
N(2) C(2) C(3) 121.3(8) yes
C(1) C(2) C(3) 124.2(8) yes
C(2) C(3) C(4) 118.4(8) yes
C(3) C(4) C(5) 119.4(8) yes
C(4) C(5) C(6) 120.5(9) yes
N(2) C(6) C(5) 120.2(8) yes
N(1) C(7) C(8) 106.5(7) yes
N(3) C(8) C(7) 117.1(7) yes
N(3) C(8) C(9) 119.9(8) yes
C(7) C(8) C(9) 123.0(8) yes
C(8) C(9) C(10) 119.5(8) yes
C(9) C(10) C(11) 119.8(8) yes
C(10) C(11) C(12) 118.7(8) yes
N(3) C(12) C(11) 121.6(8) yes
N(1) C(13) C(14) 111.5(8) yes
N(4) C(14) C(13) 119.5(8) yes
N(4) C(14) C(15) 120.2(8) yes
C(13) C(14) C(15) 120.3(8) yes
C(14) C(15) C(16) 120.1(9) yes
C(15) C(16) C(17) 118.9(9) yes
C(16) C(17) C(18) 119.5(9) yes
N(4) C(18) C(17) 121.5(9) yes
N(5) C(19) C(20) 109.2(6) yes
N(6) C(20) C(19) 117.2(6) yes
N(6) C(20) C(21) 120.2(7) yes
C(19) C(20) C(21) 122.5(7) yes
C(20) C(21) C(22) 118.0(8) yes
C(21) C(22) C(23) 120.7(7) yes
C(22) C(23) C(24) 118.5(8) yes
N(6) C(24) C(23) 121.4(8) yes
N(5) C(25) C(26) 112.6(7) yes
N(7) C(26) C(25) 115.1(8) yes
N(7) C(26) C(27) 122.1(8) yes
C(25) C(26) C(27) 122.8(8) yes
C(26) C(27) C(28) 118.9(9) yes
C(27) C(28) C(29) 118.9(10) yes
C(28) C(29) C(30) 118.8(10) yes
N(7) C(30) C(29) 122.3(9) yes
N(5) C(31) C(32) 108.9(7) yes
N(8) C(32) C(31) 115.8(7) yes
N(8) C(32) C(33) 120.7(7) yes
C(31) C(32) C(33) 123.4(8) yes
C(32) C(33) C(34) 119.8(9) yes
C(33) C(34) C(35) 118.5(8) yes
C(34) C(35) C(36) 119.9(8) yes
N(8) C(36) C(35) 120.8(9) yes
O(2) C(37) O(3) 125.7(7) yes
O(2) C(37) C(38) 118.0(7) yes
O(3) C(37) C(38) 116.2(8) yes
C(37) C(38) C(39) 115.1(8) yes
C(38) C(39) C(40) 112.9(9) yes
O(4) C(41) C(42) 122.0(10) yes
O(4) C(41) C(43) 120.9(10) yes
C(42) C(41) C(43) 117.0(10) yes
N(1) C(1) H(1A) 109.926 no
N(1) C(1) H(1B) 109.935 no
C(2) C(1) H(1A) 109.936 no
C(2) C(1) H(1B) 109.929 no
H(1A) C(1) H(1B) 108.313 no
C(2) C(3) H(3) 120.788 no
C(4) C(3) H(3) 120.790 no
C(4) C(5) H(5) 119.749 no
C(6) C(5) H(5) 119.764 no
N(2) C(6) H(6) 119.913 no
C(5) C(6) H(6) 119.910 no
N(1) C(7) H(7A) 110.430 no
N(1) C(7) H(7B) 110.413 no
C(8) C(7) H(7A) 110.426 no
C(8) C(7) H(7B) 110.417 no
H(7A) C(7) H(7B) 108.621 no
C(8) C(9) H(9) 120.243 no
C(10) C(9) H(9) 120.228 no
C(9) C(10) H(10) 120.094 no
C(11) C(10) H(10) 120.098 no
C(10) C(11) H(11) 120.631 no
C(12) C(11) H(11) 120.641 no
N(3) C(12) H(12) 119.226 no
C(11) C(12) H(12) 119.220 no
N(1) C(13) H(13A) 109.341 no
N(1) C(13) H(13B) 109.347 no
C(14) C(13) H(13A) 109.316 no
C(14) C(13) H(13B) 109.336 no
H(13A) C(13) H(13B) 107.967 no
C(14) C(15) H(15) 119.950 no
C(16) C(15) H(15) 119.944 no
C(15) C(16) H(16) 120.529 no
C(17) C(16) H(16) 120.533 no
C(16) C(17) H(17) 120.246 no
C(18) C(17) H(17) 120.245 no
N(4) C(18) H(18) 119.257 no
C(17) C(18) H(18) 119.272 no
N(5) C(19) H(19A) 109.837 no
N(5) C(19) H(19B) 109.830 no
C(20) C(19) H(19A) 109.838 no
C(20) C(19) H(19B) 109.840 no
H(19A) C(19) H(19B) 108.270 no
C(20) C(21) H(21) 120.984 no
C(22) C(21) H(21) 121.001 no
C(21) C(22) H(22) 119.655 no
C(23) C(22) H(22) 119.638 no
C(22) C(23) H(23) 120.754 no
C(24) C(23) H(23) 120.759 no
N(6) C(24) H(24) 119.314 no
C(23) C(24) H(24) 119.308 no
N(5) C(25) H(25A) 109.058 no
N(5) C(25) H(25B) 109.058 no
C(26) C(25) H(25A) 109.070 no
C(26) C(25) H(25B) 109.074 no
H(25A) C(25) H(25B) 107.814 no
C(26) C(27) H(27) 120.524 no
C(28) C(27) H(27) 120.544 no
C(27) C(28) H(28) 120.566 no
C(29) C(28) H(28) 120.556 no
C(28) C(29) H(29) 120.581 no
C(30) C(29) H(29) 120.579 no
N(7) C(30) H(30) 118.846 no
C(29) C(30) H(30) 118.834 no
N(5) C(31) H(31A) 109.896 no
N(5) C(31) H(31B) 109.890 no
C(32) C(31) H(31A) 109.907 no
C(32) C(31) H(31B) 109.899 no
H(31A) C(31) H(31B) 108.320 no
C(32) C(33) H(33) 120.107 no
C(34) C(33) H(33) 120.121 no
C(33) C(34) H(34) 120.751 no
C(35) C(34) H(34) 120.743 no
C(34) C(35) H(35) 120.070 no
C(36) C(35) H(35) 120.062 no
N(8) C(36) H(36) 119.582 no
C(35) C(36) H(36) 119.573 no
C(37) C(38) H(38A) 108.508 no
C(37) C(38) H(38B) 108.508 no
C(39) C(38) H(38A) 108.499 no
C(39) C(38) H(38B) 108.498 no
H(38A) C(38) H(38B) 107.508 no
C(38) C(39) H(39A) 109.009 no
C(38) C(39) H(39B) 109.023 no
C(40) C(39) H(39A) 109.022 no
C(40) C(39) H(39B) 109.015 no
H(39A) C(39) H(39B) 107.791 no
C(39) C(40) H(40A) 109.474 no
C(39) C(40) H(40B) 109.473 no
C(39) C(40) H(40C) 109.470 no
H(40A) C(40) H(40B) 109.467 no
H(40A) C(40) H(40C) 109.468 no
H(40B) C(40) H(40C) 109.475 no
C(41) C(42) H(42A) 109.466 no
C(41) C(42) H(42B) 109.470 no
C(41) C(42) H(42C) 109.472 no
H(42A) C(42) H(42B) 109.474 no
H(42A) C(42) H(42C) 109.477 no
H(42B) C(42) H(42C) 109.468 no
C(41) C(43) H(43A) 109.466 no
C(41) C(43) H(43B) 109.473 no
C(41) C(43) H(43C) 109.471 no
H(43A) C(43) H(43B) 109.474 no
H(43A) C(43) H(43C) 109.471 no
H(43B) C(43) H(43C) 109.472 no

loop_
_geom_bond_atom_site_label_1
_geom_bond_atom_site_label_2
_geom_bond_distance
_geom_bond_publ_flag
Os(1) O(1) 1.873(6) yes
Os(1) O(2) 2.067(6) yes
Os(1) N(1) 2.088(7) yes
Os(1) N(2) 2.056(6) yes
Os(1) N(3) 2.093(6) yes
Os(1) N(4) 2.047(7) yes
Os(2) O(1) 1.860(6) yes
Os(2) O(3) 2.074(6) yes
Os(2) N(5) 2.056(6) yes
Os(2) N(6) 2.073(6) yes
Os(2) N(7) 2.085(8) yes
Os(2) N(8) 2.070(6) yes
P(1) F(1) 1.581(8) yes
P(1) F(2) 1.592(8) yes
P(1) F(3) 1.557(8) yes
P(1) F(4) 1.612(8) yes
P(1) F(5) 1.563(9) yes
P(1) F(6) 1.580(7) yes
P(2) F(7) 1.578(7) yes
P(2) F(8) 1.602(6) yes
P(2) F(9) 1.594(6) yes
P(2) F(10) 1.596(6) yes
P(2) F(11) 1.599(6) yes
P(2) F(12) 1.602(6) yes
P(3) F(13) 1.597(6) yes
P(3) F(14) 1.578(7) yes
P(3) F(15) 1.579(7) yes
P(3) F(16) 1.590(6) yes
P(3) F(17) 1.602(6) yes
P(3) F(18) 1.611(7) yes
P(4) F(19) 1.597(6) yes
P(4) F(20) 1.579(6) yes
P(4) F(21) 1.620(7) yes
P(4) F(22) 1.577(6) yes
P(4) F(23) 1.593(7) yes
P(4) F(24) 1.591(7) yes
O(2) C(37) 1.288(10) yes
O(3) C(37) 1.264(10) yes
O(4) C(41) 1.218(14) yes
N(1) C(1) 1.529(10) yes
N(1) C(7) 1.524(11) yes
N(1) C(13) 1.510(12) yes
N(2) C(2) 1.371(11) yes
N(2) C(6) 1.354(11) yes
N(3) C(8) 1.364(11) yes
N(3) C(12) 1.360(10) yes
N(4) C(14) 1.353(11) yes
N(4) C(18) 1.350(10) yes
N(5) C(19) 1.511(9) yes
N(5) C(25) 1.517(11) yes
N(5) C(31) 1.517(10) yes
N(6) C(20) 1.365(10) yes
N(6) C(24) 1.347(11) yes
N(7) C(26) 1.375(11) yes
N(7) C(30) 1.332(12) yes
N(8) C(32) 1.360(11) yes
N(8) C(36) 1.336(10) yes
C(1) C(2) 1.497(12) yes
C(2) C(3) 1.371(11) yes
C(3) C(4) 1.425(13) yes
C(4) C(5) 1.359(14) yes
C(5) C(6) 1.393(11) yes
C(7) C(8) 1.487(11) yes
C(8) C(9) 1.397(12) yes
C(9) C(10) 1.388(12) yes
C(10) C(11) 1.397(14) yes
C(11) C(12) 1.377(11) yes
C(13) C(14) 1.476(13) yes
C(14) C(15) 1.377(13) yes
C(15) C(16) 1.386(13) yes
C(16) C(17) 1.369(14) yes
C(17) C(18) 1.372(14) yes
C(19) C(20) 1.503(11) yes
C(20) C(21) 1.391(10) yes
C(21) C(22) 1.410(13) yes
C(22) C(23) 1.385(12) yes
C(23) C(24) 1.378(11) yes
C(25) C(26) 1.525(12) yes
C(26) C(27) 1.352(13) yes
C(27) C(28) 1.387(15) yes
C(28) C(29) 1.406(15) yes
C(29) C(30) 1.365(14) yes
C(31) C(32) 1.499(10) yes
C(32) C(33) 1.373(11) yes
C(33) C(34) 1.391(11) yes
C(34) C(35) 1.380(14) yes
C(35) C(36) 1.387(12) yes
C(37) C(38) 1.501(12) yes
C(38) C(39) 1.526(14) yes
C(39) C(40) 1.519(16) yes
C(41) C(42) 1.479(15) yes
C(41) C(43) 1.512(18) yes
C(1) H(1A) 0.990 no
C(1) H(1B) 0.990 no
C(3) H(3) 0.950 no
C(5) H(5) 0.950 no
C(6) H(6) 0.950 no
C(7) H(7A) 0.990 no
C(7) H(7B) 0.990 no
C(9) H(9) 0.950 no
C(10) H(10) 0.950 no
C(11) H(11) 0.950 no
C(12) H(12) 0.950 no
C(13) H(13A) 0.990 no
C(13) H(13B) 0.990 no
C(15) H(15) 0.950 no
C(16) H(16) 0.950 no
C(17) H(17) 0.950 no
C(18) H(18) 0.950 no
C(19) H(19A) 0.990 no
C(19) H(19B) 0.990 no
C(21) H(21) 0.950 no
C(22) H(22) 0.950 no
C(23) H(23) 0.950 no
C(24) H(24) 0.950 no
C(25) H(25A) 0.990 no
C(25) H(25B) 0.990 no
C(27) H(27) 0.950 no
C(28) H(28) 0.950 no
C(29) H(29) 0.950 no
C(30) H(30) 0.950 no
C(31) H(31A) 0.990 no
C(31) H(31B) 0.990 no
C(33) H(33) 0.950 no
C(34) H(34) 0.950 no
C(35) H(35) 0.950 no
C(36) H(36) 0.950 no
C(38) H(38A) 0.990 no
C(38) H(38B) 0.990 no
C(39) H(39A) 0.990 no
C(39) H(39B) 0.990 no
C(40) H(40A) 0.980 no
C(40) H(40B) 0.980 no
C(40) H(40C) 0.980 no
C(42) H(42A) 0.980 no
C(42) H(42B) 0.980 no
C(42) H(42C) 0.980 no
C(43) H(43A) 0.980 no
C(43) H(43B) 0.980 no
C(43) H(43C) 0.980 no

loop_
_geom_contact_atom_site_label_1
_geom_contact_atom_site_label_2
_geom_contact_distance
_geom_contact_publ_flag
_geom_contact_site_symmetry_2
Os(1) O(3) 3.488(6) no .
Os(2) O(2) 3.503(6) no .
O(1) C(6) 3.138(9) no .
O(1) C(12) 3.524(9) no .
O(1) C(18) 3.277(11) no .
O(1) C(19) 3.235(9) no .
O(1) C(20) 3.349(9) no .
O(1) C(31) 3.250(10) no .
O(1) C(32) 3.475(10) no .
O(1) C(37) 3.120(10) no .
O(2) C(1) 3.013(11) no .
O(2) C(2) 3.384(10) no .
O(2) C(7) 2.953(11) no .
O(2) C(8) 3.280(10) no .
O(2) C(39) 2.825(12) no .
O(2) C(40) 3.271(14) no .
O(3) C(24) 3.417(9) no .
O(3) C(30) 2.999(11) no .
O(3) C(36) 3.236(11) no .
N(2) C(4) 2.763(10) no .
N(2) C(13) 3.445(12) no .
N(2) C(14) 3.342(11) no .
N(3) C(10) 2.762(11) no .
N(3) C(13) 3.297(12) no .
N(3) C(14) 3.417(11) no .
N(4) C(2) 3.506(10) no .
N(4) C(6) 3.419(10) no .
N(4) C(12) 3.528(10) no .
N(4) C(16) 2.751(12) no .
N(6) C(22) 2.740(10) no .
N(6) C(25) 3.462(11) no .
N(6) C(26) 3.305(11) no .
N(6) C(30) 3.515(11) no .
N(7) C(20) 3.479(10) no .
N(7) C(24) 3.421(10) no .
N(7) C(28) 2.757(14) no .
N(7) C(36) 3.586(11) no .
N(8) C(6) 3.535(12) no .
N(8) C(25) 3.309(10) no .
N(8) C(26) 3.553(11) no .
N(8) C(34) 2.760(10) no .
C(1) C(14) 3.475(12) no .
C(2) C(5) 2.744(13) no .
C(2) C(13) 3.147(12) no .
C(2) C(14) 3.512(11) no .
C(3) C(6) 2.764(13) no .
C(7) C(14) 3.594(12) no .
C(8) C(11) 2.771(12) no .
C(8) C(13) 3.019(13) no .
C(9) C(12) 2.749(13) no .
C(12) C(24) 3.585(12) no .
C(14) C(17) 2.739(12) no .
C(15) C(18) 2.715(13) no .
C(19) C(26) 3.447(12) no .
C(20) C(23) 2.770(12) no .
C(20) C(25) 3.176(11) no .
C(20) C(26) 3.481(12) no .
C(21) C(24) 2.762(12) no .
C(25) C(32) 3.040(11) no .
C(26) C(29) 2.721(14) no .
C(27) C(30) 2.735(13) no .
C(32) C(35) 2.732(11) no .
C(33) C(36) 2.735(14) no .
C(37) C(40) 3.134(15) no .
F(1) O(4) 3.400(11) no 2_645
F(1) C(25) 3.438(11) no .
F(1) C(31) 3.587(11) no .
F(1) C(33) 3.295(12) no .
F(1) C(43) 3.453(16) no 2_645
F(2) C(4) 3.323(12) no 2_655
F(2) C(5) 3.202(11) no 2_655
F(2) C(27) 3.441(12) no 3_656
F(2) C(28) 3.090(13) no 3_656
F(2) C(43) 3.452(16) no 4_555
F(3) C(12) 3.524(14) no 2_645
F(3) C(17) 3.373(12) no 2_645
F(3) C(18) 3.133(10) no 2_645
F(3) C(28) 3.316(16) no 3_656
F(4) C(4) 3.479(13) no 2_655
F(4) C(5) 3.284(11) no 2_655
F(4) C(11) 3.212(12) no 2_645
F(4) C(12) 3.331(11) no 2_645
F(4) C(21) 3.398(13) no 2_645
F(5) F(18) 2.864(11) no .
F(5) C(19) 2.939(11) no 2_645
F(5) C(20) 3.338(12) no 2_645
F(5) C(21) 3.182(12) no 2_645
F(5) C(33) 3.325(12) no .
F(6) C(5) 3.568(12) no 2_655
F(6) C(31) 3.563(11) no .
F(6) C(34) 3.304(13) no 2_655
F(7) C(9) 3.118(11) no 4_555
F(7) C(10) 3.476(12) no 4_555
F(7) C(29) 3.276(13) no .
F(8) F(24) 3.016(9) no .
F(8) C(1) 3.202(10) no 2_555
F(8) C(7) 3.301(11) no 4_555
F(8) C(9) 3.367(11) no 4_555
F(8) C(13) 3.373(11) no 4_555
F(9) C(1) 3.493(10) no 2_555
F(9) C(2) 3.563(10) no 2_555
F(9) C(3) 3.094(11) no 2_555
F(9) C(10) 3.419(10) no 2_545
F(10) F(19) 3.486(7) no 3_566
F(10) C(1) 3.366(10) no 2_555
F(10) C(23) 3.289(11) no .
F(10) C(24) 3.393(11) no .
F(10) C(39) 3.540(12) no 2_555
F(11) O(3) 3.356(8) no .
F(11) C(24) 3.273(10) no .
F(11) C(30) 3.129(11) no .
F(11) C(37) 3.510(10) no .
F(11) C(38) 3.375(10) no .
F(11) C(40) 3.391(14) no .
F(12) C(13) 3.257(11) no 4_555
F(12) C(15) 3.547(10) no 4_555
F(12) C(23) 3.301(11) no .
F(12) C(24) 3.173(11) no .
F(12) C(29) 3.152(11) no .
F(12) C(30) 3.304(10) no .
F(13) C(17) 3.199(11) no .
F(13) C(18) 3.142(10) no .
F(13) C(31) 3.369(11) no .
F(13) C(34) 3.406(11) no 2_655
F(14) C(5) 3.545(11) no .
F(14) C(6) 3.218(11) no .
F(14) C(18) 3.495(10) no .
F(14) C(31) 3.552(12) no .
F(14) C(32) 3.571(12) no .
F(14) C(33) 3.592(12) no .
F(15) F(15) 2.899(9) no 3_655
F(15) C(17) 3.170(11) no .
F(16) C(16) 3.466(12) no 3_655
F(16) C(19) 3.361(10) no 2_645
F(16) C(25) 3.277(9) no 2_645
F(17) C(16) 3.290(12) no 3_655
F(17) C(21) 3.284(10) no 2_645
F(17) C(34) 3.373(11) no 2_655
F(17) C(35) 3.526(12) no 2_655
F(17) C(42) 3.422(13) no .
F(18) F(5) 2.864(11) no .
F(18) C(19) 3.491(9) no 2_645
F(18) C(21) 3.462(11) no 2_645
F(18) C(31) 3.025(11) no .
F(18) C(32) 3.412(11) no .
F(18) C(33) 3.157(11) no .
F(19) F(10) 3.486(7) no 3_566
F(19) C(7) 3.415(11) no 4_555
F(19) C(22) 3.535(12) no 3_566
F(19) C(23) 3.221(10) no 3_566
F(20) C(7) 3.073(10) no 4_555
F(20) C(8) 3.245(10) no 4_555
F(20) C(9) 3.016(11) no 4_555
F(20) C(38) 3.246(10) no 3_556
F(20) C(40) 3.360(14) no 4_555
F(21) C(22) 3.213(10) no 3_566
F(21) C(35) 3.448(12) no 3_556
F(21) C(36) 3.133(11) no 3_556
F(21) C(40) 3.590(14) no 4_555
F(22) O(3) 3.517(9) no 3_556
F(22) C(30) 3.129(10) no 3_556
F(23) C(13) 3.346(12) no 2_555
F(23) C(14) 3.480(11) no 2_555
F(23) C(15) 3.195(11) no 2_555
F(23) C(42) 3.486(15) no 4_455
F(24) F(8) 3.016(9) no .
F(24) C(1) 3.257(11) no 2_555
F(24) C(2) 3.543(11) no 2_555
F(24) C(3) 3.277(11) no 2_555
F(24) C(7) 3.419(11) no 4_555
F(24) C(13) 3.560(11) no 2_555
O(3) F(11) 3.356(8) no .
O(3) F(22) 3.517(9) no 3_556
O(4) F(1) 3.400(11) no 2_655
O(4) N(7) 3.190(10) no 2_655
O(4) N(8) 3.304(11) no 2_655
O(4) C(25) 3.177(11) no 2_655
O(4) C(26) 2.889(11) no 2_655
O(4) C(27) 3.310(11) no 2_655
O(4) C(32) 3.372(13) no 2_655
O(4) C(33) 3.514(13) no 2_655
O(4) C(34) 3.596(13) no 2_655
O(4) C(35) 3.504(14) no 2_655
O(4) C(36) 3.351(14) no 2_655
N(7) O(4) 3.190(10) no 2_645
N(8) O(4) 3.304(11) no 2_645
C(1) F(8) 3.202(10) no 2_545
C(1) F(9) 3.493(10) no 2_545
C(1) F(10) 3.366(10) no 2_545
C(1) F(24) 3.257(11) no 2_545
C(2) F(9) 3.563(10) no 2_545
C(2) F(24) 3.543(11) no 2_545
C(3) F(9) 3.094(11) no 2_545
C(3) F(24) 3.277(11) no 2_545
C(4) F(2) 3.323(12) no 2_645
C(4) F(4) 3.479(13) no 2_645
C(5) F(2) 3.202(11) no 2_645
C(5) F(4) 3.284(11) no 2_645
C(5) F(6) 3.568(12) no 2_645
C(5) F(14) 3.545(11) no .
C(6) F(14) 3.218(11) no .
C(7) F(8) 3.301(11) no 4_554
C(7) F(19) 3.415(11) no 4_554
C(7) F(20) 3.073(10) no 4_554
C(7) F(24) 3.419(11) no 4_554
C(8) F(20) 3.245(10) no 4_554
C(9) F(7) 3.118(11) no 4_554
C(9) F(8) 3.367(11) no 4_554
C(9) F(20) 3.016(11) no 4_554
C(10) F(7) 3.476(12) no 4_554
C(10) F(9) 3.419(10) no 2_555
C(11) F(4) 3.212(12) no 2_655
C(12) F(3) 3.524(14) no 2_655
C(12) F(4) 3.331(11) no 2_655
C(13) F(8) 3.373(11) no 4_554
C(13) F(12) 3.257(11) no 4_554
C(13) F(23) 3.346(12) no 2_545
C(13) F(24) 3.560(11) no 2_545
C(14) F(23) 3.480(11) no 2_545
C(15) F(12) 3.547(10) no 4_554
C(15) F(23) 3.195(11) no 2_545
C(16) F(16) 3.466(12) no 3_655
C(16) F(17) 3.290(12) no 3_655
C(16) C(27) 3.456(12) no 4_554
C(17) F(3) 3.373(12) no 2_655
C(17) F(13) 3.199(11) no .
C(17) F(15) 3.170(11) no .
C(18) F(3) 3.133(10) no 2_655
C(18) F(13) 3.142(10) no .
C(18) F(14) 3.495(10) no .
C(19) F(5) 2.939(11) no 2_655
C(19) F(16) 3.361(10) no 2_655
C(19) F(18) 3.491(9) no 2_655
C(20) F(5) 3.338(12) no 2_655
C(21) F(4) 3.398(13) no 2_655
C(21) F(5) 3.182(12) no 2_655
C(21) F(17) 3.284(10) no 2_655
C(21) F(18) 3.462(11) no 2_655
C(22) F(19) 3.535(12) no 3_566
C(22) F(21) 3.213(10) no 3_566
C(23) F(10) 3.289(11) no .
C(23) F(12) 3.301(11) no .
C(23) F(19) 3.221(10) no 3_566
C(24) F(10) 3.393(11) no .
C(24) F(11) 3.273(10) no .
C(24) F(12) 3.173(11) no .
C(25) F(1) 3.438(11) no .
C(25) F(16) 3.277(9) no 2_655
C(25) O(4) 3.177(11) no 2_645
C(26) O(4) 2.889(11) no 2_645
C(27) F(2) 3.441(12) no 3_656
C(27) O(4) 3.310(11) no 2_645
C(27) C(16) 3.456(12) no 4_555
C(28) F(2) 3.090(13) no 3_656
C(28) F(3) 3.316(16) no 3_656
C(29) F(7) 3.276(13) no .
C(29) F(12) 3.152(11) no .
C(30) F(11) 3.129(11) no .
C(30) F(12) 3.304(10) no .
C(30) F(22) 3.129(10) no 3_556
C(31) F(1) 3.587(11) no .
C(31) F(6) 3.563(11) no .
C(31) F(13) 3.369(11) no .
C(31) F(14) 3.552(12) no .
C(31) F(18) 3.025(11) no .
C(32) F(14) 3.571(12) no .
C(32) F(18) 3.412(11) no .
C(32) O(4) 3.372(13) no 2_645
C(33) F(1) 3.295(12) no .
C(33) F(5) 3.325(12) no .
C(33) F(14) 3.592(12) no .
C(33) F(18) 3.157(11) no .
C(33) O(4) 3.514(13) no 2_645
C(34) F(6) 3.304(13) no 2_645
C(34) F(13) 3.406(11) no 2_645
C(34) F(17) 3.373(11) no 2_645
C(34) O(4) 3.596(13) no 2_645
C(35) F(17) 3.526(12) no 2_645
C(35) F(21) 3.448(12) no 3_556
C(35) O(4) 3.504(14) no 2_645
C(36) F(21) 3.133(11) no 3_556
C(36) O(4) 3.351(14) no 2_645
C(37) F(11) 3.510(10) no .
C(38) F(11) 3.375(10) no .
C(38) F(20) 3.246(10) no 3_556
C(39) F(10) 3.540(12) no 2_545
C(40) F(11) 3.391(14) no .
C(40) F(20) 3.360(14) no 4_554
C(40) F(21) 3.590(14) no 4_554
C(42) F(17) 3.422(13) no .
C(42) F(23) 3.486(15) no 4_654
C(43) F(1) 3.453(16) no 2_655
C(43) F(2) 3.452(16) no 4_554
Os(1) H(1A) 3.1400 no .
Os(1) H(6) 3.1376 no .
Os(1) H(7B) 3.1490 no .
Os(1) H(12) 3.1952 no .
Os(1) H(13B) 3.5712 no .
Os(1) H(18) 3.1169 no .
Os(2) H(19B) 3.1680 no .
Os(2) H(24) 3.1809 no .
Os(2) H(25B) 3.4890 no .
Os(2) H(30) 3.1369 no .
Os(2) H(31A) 3.0997 no .
Os(2) H(36) 3.1767 no .
O(1) H(6) 2.6862 no .
O(1) H(12) 3.1152 no .
O(1) H(18) 2.7920 no .
O(1) H(19B) 2.9453 no .
O(1) H(31A) 2.8999 no .
O(2) H(1A) 2.5700 no .
O(2) H(7B) 2.4958 no .
O(2) H(24) 3.5312 no .
O(2) H(38A) 3.1396 no .
O(2) H(38B) 2.8643 no .
O(2) H(39A) 2.5796 no .
O(2) H(40A) 2.7459 no .
O(3) H(24) 2.9087 no .
O(3) H(30) 2.4352 no .
O(3) H(36) 2.7240 no .
O(3) H(38A) 2.4617 no .
O(3) H(38B) 2.7364 no .
O(4) H(42A) 2.6409 no .
O(4) H(42B) 2.6426 no .
O(4) H(42C) 3.1371 no .
O(4) H(43A) 2.6570 no .
O(4) H(43B) 2.6561 no .
O(4) H(43C) 3.1550 no .
N(2) H(1A) 2.8128 no .
N(2) H(1B) 3.2166 no .
N(2) H(3) 3.2485 no .
N(2) H(5) 3.2336 no .
N(3) H(7A) 3.2222 no .
N(3) H(7B) 2.8621 no .
N(3) H(9) 3.2469 no .
N(3) H(11) 3.2442 no .
N(3) H(13B) 3.2730 no .
N(4) H(6) 3.4651 no .
N(4) H(12) 3.5163 no .
N(4) H(13A) 3.1341 no .
N(4) H(13B) 3.0193 no .
N(4) H(15) 3.2208 no .
N(4) H(17) 3.2276 no .
N(6) H(12) 3.0297 no .
N(6) H(19A) 3.2235 no .
N(6) H(19B) 2.8967 no .
N(6) H(21) 3.2498 no .
N(6) H(23) 3.2315 no .
N(7) H(24) 3.4554 no .
N(7) H(25A) 3.1858 no .
N(7) H(25B) 2.9664 no .
N(7) H(27) 3.2409 no .
N(7) H(29) 3.2136 no .
N(7) H(36) 3.5745 no .
N(8) H(6) 2.8400 no .
N(8) H(25B) 3.2122 no .
N(8) H(31A) 2.8583 no .
N(8) H(31B) 3.2089 no .
N(8) H(33) 3.2309 no .
N(8) H(35) 3.2198 no .
C(1) H(3) 2.7338 no .
C(1) H(7A) 2.8928 no .
C(1) H(7B) 2.5852 no .
C(1) H(13A) 2.4927 no .
C(1) H(13B) 3.2403 no .
C(1) H(39A) 3.5523 no .
C(2) H(6) 3.2202 no .
C(2) H(13A) 3.0357 no .
C(3) H(1A) 3.0203 no .
C(3) H(1B) 2.6500 no .
C(3) H(5) 3.2659 no .
C(4) H(6) 3.2415 no .
C(5) H(3) 3.2623 no .
C(7) H(1A) 2.5713 no .
C(7) H(1B) 2.8914 no .
C(7) H(9) 2.7179 no .
C(7) H(13A) 3.0802 no .
C(7) H(13B) 2.4138 no .
C(7) H(39A) 3.5056 no .
C(8) H(10) 3.2662 no .
C(8) H(12) 3.2162 no .
C(8) H(13B) 2.7220 no .
C(9) H(7A) 2.6392 no .
C(9) H(7B) 3.0316 no .
C(9) H(11) 3.2711 no .
C(9) H(13B) 3.3522 no .
C(10) H(12) 3.2449 no .
C(11) H(9) 3.2700 no .
C(12) H(10) 3.2475 no .
C(13) H(1A) 3.3582 no .
C(13) H(1B) 2.6283 no .
C(13) H(7A) 2.5843 no .
C(13) H(7B) 3.3316 no .
C(13) H(15) 2.6345 no .
C(14) H(16) 3.2531 no .
C(14) H(18) 3.1927 no .
C(15) H(13A) 2.6675 no .
C(15) H(13B) 2.7697 no .
C(15) H(17) 3.2365 no .
C(16) H(18) 3.2227 no .
C(17) H(15) 3.2321 no .
C(18) H(6) 3.5024 no .
C(18) H(16) 3.2307 no .
C(19) H(21) 2.7268 no .
C(19) H(25A) 2.4783 no .
C(19) H(25B) 3.2454 no .
C(19) H(31A) 2.6208 no .
C(19) H(31B) 2.9081 no .
C(20) H(12) 3.0242 no .
C(20) H(22) 3.2605 no .
C(20) H(24) 3.2131 no .
C(20) H(25A) 3.1430 no .
C(21) H(12) 3.2844 no .
C(21) H(19A) 2.6584 no .
C(21) H(19B) 2.9755 no .
C(21) H(23) 3.2905 no .
C(22) H(12) 3.5114 no .
C(22) H(24) 3.2330 no .
C(23) H(12) 3.5256 no .
C(23) H(21) 3.2885 no .
C(24) H(12) 3.2908 no .
C(24) H(22) 3.2339 no .
C(25) H(19A) 2.5696 no .
C(25) H(19B) 3.3290 no .
C(25) H(27) 2.7012 no .
C(25) H(31A) 3.3117 no .
C(25) H(31B) 2.5481 no .
C(26) H(28) 3.2214 no .
C(26) H(30) 3.1861 no .
C(27) H(25A) 2.6689 no .
C(27) H(25B) 2.9131 no .
C(27) H(29) 3.2681 no .
C(28) H(30) 3.2426 no .
C(29) H(27) 3.2705 no .
C(30) H(24) 3.4390 no .
C(30) H(28) 3.2470 no .
C(31) H(6) 3.5655 no .
C(31) H(19A) 2.9449 no .
C(31) H(19B) 2.5915 no .
C(31) H(25A) 3.0240 no .
C(31) H(25B) 2.3846 no .
C(31) H(33) 2.7095 no .
C(32) H(6) 3.0380 no .
C(32) H(25B) 2.6904 no .
C(32) H(34) 3.2529 no .
C(32) H(36) 3.1938 no .
C(33) H(6) 3.5776 no .
C(33) H(25B) 3.3675 no .
C(33) H(31A) 2.9948 no .
C(33) H(31B) 2.6462 no .
C(33) H(35) 3.2450 no .
C(34) H(36) 3.2495 no .
C(35) H(33) 3.2437 no .
C(36) H(6) 3.2275 no .
C(36) H(34) 3.2577 no .
C(37) H(1A) 3.4481 no .
C(37) H(7B) 3.5770 no .
C(37) H(24) 3.1667 no .
C(37) H(30) 3.3928 no .
C(37) H(36) 3.5112 no .
C(37) H(39A) 2.7310 no .
C(37) H(39B) 3.3805 no .
C(37) H(40A) 2.8217 no .
C(37) H(40B) 3.4549 no .
C(38) H(40A) 2.7343 no .
C(38) H(40B) 2.7348 no .
C(38) H(40C) 3.3729 no .
C(39) H(1A) 3.4884 no .
C(39) H(7B) 3.2810 no .
C(40) H(7B) 3.3253 no .
C(40) H(38A) 2.6972 no .
C(40) H(38B) 3.3693 no .
C(42) H(43A) 3.1808 no .
C(42) H(43B) 3.1797 no .
C(42) H(43C) 2.5420 no .
C(43) H(42A) 3.1826 no .
C(43) H(42B) 3.1828 no .
C(43) H(42C) 2.5290 no .
H(1A) H(3) 3.1834 no .
H(1A) H(7A) 3.0193 no .
H(1A) H(7B) 2.2507 no .
H(1A) H(13A) 3.4099 no .
H(1A) H(39A) 2.6054 no .
H(1B) H(3) 2.5081 no .
H(1B) H(7A) 2.9325 no .
H(1B) H(7B) 3.0408 no .
H(1B) H(13A) 2.2488 no .
H(1B) H(13B) 3.2382 no .
H(5) H(6) 2.3382 no .
H(6) H(18) 3.2326 no .
H(6) H(31A) 3.1054 no .
H(7A) H(9) 2.4889 no .
H(7A) H(13A) 2.9874 no .
H(7A) H(13B) 2.2584 no .
H(7B) H(9) 3.1679 no .
H(7B) H(13B) 3.3755 no .
H(7B) H(39A) 2.5507 no .
H(7B) H(40A) 2.8541 no .
H(7B) H(40C) 3.3719 no .
H(9) H(10) 2.3430 no .
H(9) H(13B) 3.5111 no .
H(10) H(11) 2.3577 no .
H(11) H(12) 2.3253 no .
H(12) H(18) 3.5499 no .
H(12) H(19B) 3.2145 no .
H(13A) H(15) 2.5713 no .
H(13B) H(15) 2.7625 no .
H(15) H(16) 2.3422 no .
H(16) H(17) 2.3303 no .
H(17) H(18) 2.3151 no .
H(18) H(19B) 2.9766 no .
H(18) H(31A) 2.8283 no .
H(19A) H(21) 2.5255 no .
H(19A) H(25A) 2.1688 no .
H(19A) H(25B) 3.2474 no .
H(19A) H(31A) 3.1173 no .
H(19A) H(31B) 2.9852 no .
H(19B) H(21) 3.0961 no .
H(19B) H(25A) 3.3637 no .
H(19B) H(31A) 2.2883 no .
H(19B) H(31B) 3.0132 no .
H(21) H(22) 2.3691 no .
H(22) H(23) 2.3410 no .
H(23) H(24) 2.3286 no .
H(24) H(30) 3.2288 no .
H(24) H(40A) 3.2308 no .
H(25A) H(27) 2.5358 no .
H(25A) H(31B) 2.8914 no .
H(25B) H(27) 2.9929 no .
H(25B) H(31A) 3.3501 no .
H(25B) H(31B) 2.2401 no .
H(25B) H(33) 3.5543 no .
H(27) H(28) 2.3529 no .
H(28) H(29) 2.3728 no .
H(29) H(30) 2.3060 no .
H(30) H(36) 3.5399 no .
H(30) H(38A) 3.0410 no .
H(31A) H(33) 3.1149 no .
H(31B) H(33) 2.4979 no .
H(33) H(34) 2.3539 no .
H(34) H(35) 2.3415 no .
H(35) H(36) 2.3319 no .
H(38A) H(39A) 2.8622 no .
H(38A) H(39B) 2.3884 no .
H(38A) H(40A) 2.9774 no .
H(38A) H(40B) 2.5257 no .
H(38A) H(40C) 3.5904 no .
H(38B) H(39A) 2.3935 no .
H(38B) H(39B) 2.3098 no .
H(38B) H(40B) 3.5921 no .
H(39A) H(40A) 2.3664 no .
H(39A) H(40B) 2.8564 no .
H(39A) H(40C) 2.3517 no .
H(39B) H(40A) 2.8564 no .
H(39B) H(40B) 2.3660 no .
H(39B) H(40C) 2.3520 no .
H(42A) H(43B) 3.5900 no .
H(42A) H(43C) 3.2094 no .
H(42B) H(43A) 3.5918 no .
H(42B) H(43C) 3.2089 no .
H(42C) H(43A) 3.1972 no .
H(42C) H(43B) 3.1956 no .
H(42C) H(43C) 2.1435 no .
P(1) H(5) 3.2268 no 2_655
P(1) H(28) 3.3592 no 3_656
P(1) H(31B) 3.4556 no .
P(1) H(33) 3.5421 no .
P(2) H(1A) 3.5892 no 2_555
P(2) H(1B) 3.5619 no 2_555
P(2) H(13B) 3.3043 no 4_555
P(2) H(24) 3.3108 no .
P(2) H(40B) 3.5204 no .
P(3) H(16) 3.3129 no 3_655
P(3) H(17) 3.4906 no .
P(3) H(19A) 3.4330 no 2_645
P(3) H(21) 3.4158 no 2_645
P(3) H(31A) 3.2789 no .
P(3) H(34) 3.3958 no 2_655
P(3) H(43C) 3.5450 no 3_655
P(4) H(7A) 3.5167 no 4_555
P(4) H(7B) 3.5428 no 4_555
P(4) H(13A) 3.2124 no 2_555
P(4) H(22) 3.3842 no 3_566
P(4) H(36) 3.4534 no 3_556
P(4) H(40C) 3.3767 no 4_555
F(1) H(25B) 2.5033 no .
F(1) H(31B) 2.8661 no .
F(1) H(33) 2.8933 no .
F(1) H(43A) 3.4105 no 4_555
F(1) H(43B) 2.6659 no 2_645
F(2) H(5) 2.5167 no 2_655
F(2) H(27) 3.2964 no 3_656
F(2) H(28) 2.6198 no 3_656
F(2) H(43A) 2.6681 no 4_555
F(3) H(12) 2.9474 no 2_645
F(3) H(17) 3.3816 no 2_645
F(3) H(18) 2.9570 no 2_645
F(3) H(19B) 3.2770 no 2_645
F(3) H(27) 3.3272 no 3_656
F(3) H(28) 2.4914 no 3_656
F(3) H(43B) 3.4715 no 2_645
F(4) H(5) 2.7009 no 2_655
F(4) H(11) 2.6069 no 2_645
F(4) H(12) 2.8152 no 2_645
F(4) H(21) 3.1746 no 2_645
F(4) H(28) 3.4040 no 3_656
F(5) H(12) 3.5636 no 2_645
F(5) H(19A) 2.7815 no 2_645
F(5) H(19B) 2.4354 no 2_645
F(5) H(21) 2.7124 no 2_645
F(5) H(31B) 3.0907 no .
F(5) H(33) 2.4436 no .
F(6) H(5) 2.6319 no 2_655
F(6) H(25A) 3.5884 no .
F(6) H(25B) 3.2759 no .
F(6) H(31B) 2.5844 no .
F(6) H(34) 2.9264 no 2_655
F(7) H(9) 2.7401 no 4_555
F(7) H(10) 3.4037 no 4_555
F(7) H(13B) 3.5664 no 4_555
F(7) H(29) 2.6377 no .
F(7) H(30) 3.3616 no .
F(8) H(1A) 3.0903 no 2_555
F(8) H(1B) 2.4593 no 2_555
F(8) H(3) 3.3501 no 2_555
F(8) H(7A) 2.4545 no 4_555
F(8) H(9) 2.8380 no 4_555
F(8) H(13A) 3.5334 no 4_555
F(8) H(13B) 2.5040 no 4_555
F(9) H(1A) 3.2214 no 2_555
F(9) H(1B) 3.2071 no 2_555
F(9) H(3) 2.5372 no 2_555
F(9) H(10) 2.4696 no 2_545
F(9) H(40B) 2.8204 no .
F(10) H(1A) 2.6223 no 2_555
F(10) H(1B) 3.2545 no 2_555
F(10) H(23) 2.6532 no .
F(10) H(24) 2.8434 no .
F(10) H(39A) 2.7717 no 2_555
F(10) H(39B) 3.4569 no 2_555
F(10) H(40B) 3.2505 no .
F(11) H(10) 3.4150 no 2_545
F(11) H(24) 2.4415 no .
F(11) H(29) 3.4731 no .
F(11) H(30) 2.5347 no .
F(11) H(38A) 2.6326 no .
F(11) H(40A) 3.3244 no .
F(11) H(40B) 2.7108 no .
F(12) H(13A) 3.4860 no 4_555
F(12) H(13B) 2.3977 no 4_555
F(12) H(15) 3.0936 no 4_555
F(12) H(23) 3.1486 no .
F(12) H(24) 2.8906 no .
F(12) H(29) 3.1191 no .
F(12) H(30) 3.3472 no .
F(13) H(17) 2.6613 no .
F(13) H(18) 2.5321 no .
F(13) H(19B) 3.5745 no .
F(13) H(31A) 2.5165 no .
F(13) H(31B) 3.3897 no .
F(13) H(34) 2.6685 no 2_655
F(14) H(5) 3.2657 no .
F(14) H(6) 2.6176 no .
F(14) H(18) 3.1247 no .
F(14) H(31A) 2.8499 no .
F(14) H(33) 3.5152 no .
F(14) H(42C) 3.1528 no 3_655
F(14) H(43C) 3.2583 no 3_655
F(15) H(16) 3.1241 no 3_655
F(15) H(17) 2.6283 no .
F(15) H(17) 3.2184 no 3_655
F(15) H(42C) 2.8248 no 3_655
F(15) H(43C) 2.8993 no 3_655
F(16) H(16) 2.5573 no 3_655
F(16) H(19A) 2.5114 no 2_645
F(16) H(21) 3.2305 no 2_645
F(16) H(25A) 2.3020 no 2_645
F(16) H(27) 3.5772 no 2_645
F(16) H(43C) 2.7342 no 3_655
F(17) H(16) 2.5642 no 3_655
F(17) H(21) 2.5976 no 2_645
F(17) H(34) 2.8344 no 2_655
F(17) H(35) 3.1206 no 2_655
F(17) H(42A) 2.5638 no .
F(17) H(42C) 3.5443 no .
F(18) H(19A) 2.6130 no 2_645
F(18) H(21) 2.6254 no 2_645
F(18) H(31A) 2.7109 no .
F(18) H(31B) 2.6636 no .
F(18) H(33) 2.5427 no .
F(18) H(34) 2.8001 no 2_655
F(19) H(7A) 3.1240 no 4_555
F(19) H(7B) 2.7893 no 4_555
F(19) H(13A) 2.7871 no 2_555
F(19) H(15) 3.5109 no 2_555
F(19) H(22) 3.1147 no 3_566
F(19) H(23) 2.4908 no 3_566
F(19) H(39A) 3.0135 no 4_555
F(19) H(40C) 2.9550 no 4_555
F(20) H(7A) 2.9385 no 4_555
F(20) H(7B) 2.6751 no 4_555
F(20) H(9) 2.5934 no 4_555
F(20) H(38A) 2.8906 no 3_556
F(20) H(38B) 2.6708 no 3_556
F(20) H(40A) 3.0976 no 4_555
F(20) H(40C) 2.7594 no 4_555
F(21) H(22) 2.3510 no 3_566
F(21) H(23) 3.3385 no 3_566
F(21) H(35) 3.0030 no 3_556
F(21) H(36) 2.3457 no 3_556
F(21) H(38B) 3.3358 no 3_556
F(21) H(40C) 2.6215 no 4_555
F(22) H(3) 3.3979 no 2_555
F(22) H(30) 2.5837 no 3_556
F(22) H(36) 2.8445 no 3_556
F(22) H(38A) 3.3456 no 3_556
F(22) H(42B) 3.5954 no 4_455
F(23) H(13A) 2.5026 no 2_555
F(23) H(15) 2.7688 no 2_555
F(23) H(22) 2.9454 no 3_566
F(23) H(42A) 3.1845 no 4_455
F(23) H(42B) 2.8833 no 4_455
F(24) H(1B) 2.3995 no 2_555
F(24) H(3) 2.6816 no 2_555
F(24) H(7A) 2.6564 no 4_555
F(24) H(7B) 3.3980 no 4_555
F(24) H(9) 3.0119 no 4_555
F(24) H(13A) 2.6146 no 2_555
O(4) H(25B) 2.5873 no 2_655
C(3) H(42B) 3.4700 no 3_655
C(4) H(11) 3.3972 no 1_545
C(4) H(29) 3.5574 no 4_544
C(4) H(42B) 3.1279 no 3_655
C(5) H(42B) 3.3510 no 3_655
C(9) H(38A) 3.4752 no 2_555
C(9) H(39B) 3.5558 no 2_555
C(10) H(29) 3.5611 no 4_554
C(10) H(38A) 3.4617 no 2_555
C(10) H(39B) 3.1044 no 2_555
C(10) H(40B) 3.2260 no 2_555
C(11) H(39B) 3.2119 no 2_555
C(16) H(27) 3.1345 no 4_554
C(16) H(42A) 3.4516 no 3_655
C(16) H(42C) 3.5470 no 3_655
C(17) H(27) 3.3058 no 4_554
C(17) H(42C) 3.5253 no 3_655
C(19) H(33) 3.5130 no 2_655
C(21) H(15) 3.5315 no 4_555
C(21) H(16) 3.5924 no 4_555
C(21) H(35) 3.1381 no 1_565
C(22) H(15) 3.0063 no 4_555
C(22) H(35) 2.9900 no 1_565
C(23) H(15) 3.1623 no 4_555
C(23) H(39B) 3.2202 no 2_555
C(27) H(16) 3.3167 no 4_555
C(35) H(21) 3.4358 no 1_545
C(35) H(22) 3.2168 no 1_545
C(35) H(42A) 3.3661 no 2_645
C(39) H(23) 3.1241 no 2_545
C(40) H(10) 3.4940 no 2_545
C(40) H(38B) 3.4135 no 2_555
C(41) H(25B) 3.5797 no 2_655
C(43) H(17) 3.4807 no .
C(43) H(27) 3.2563 no 4_554
H(1A) P(2) 3.5892 no 2_545
H(1A) F(8) 3.0903 no 2_545
H(1A) F(9) 3.2214 no 2_545
H(1A) F(10) 2.6223 no 2_545
H(1B) P(2) 3.5619 no 2_545
H(1B) F(8) 2.4593 no 2_545
H(1B) F(9) 3.2071 no 2_545
H(1B) F(10) 3.2545 no 2_545
H(1B) F(24) 2.3995 no 2_545
H(1B) H(7A) 3.3717 no 3_555
H(3) F(8) 3.3501 no 2_545
H(3) F(9) 2.5372 no 2_545
H(3) F(22) 3.3979 no 2_545
H(3) F(24) 2.6816 no 2_545
H(3) H(10) 3.5345 no 1_545
H(3) H(29) 3.3320 no 4_544
H(5) P(1) 3.2268 no 2_645
H(5) F(2) 2.5167 no 2_645
H(5) F(4) 2.7009 no 2_645
H(5) F(6) 2.6319 no 2_645
H(5) F(14) 3.2657 no .
H(6) F(14) 2.6176 no .
H(7A) P(4) 3.5167 no 4_554
H(7A) F(8) 2.4545 no 4_554
H(7A) F(19) 3.1240 no 4_554
H(7A) F(20) 2.9385 no 4_554
H(7A) F(24) 2.6564 no 4_554
H(7A) H(1B) 3.3717 no 3_555
H(7B) P(4) 3.5428 no 4_554
H(7B) F(19) 2.7893 no 4_554
H(7B) F(20) 2.6751 no 4_554
H(7B) F(24) 3.3980 no 4_554
H(9) F(7) 2.7401 no 4_554
H(9) F(8) 2.8380 no 4_554
H(9) F(20) 2.5934 no 4_554
H(9) F(24) 3.0119 no 4_554
H(9) H(38A) 3.2821 no 2_555
H(10) F(7) 3.4037 no 4_554
H(10) F(9) 2.4696 no 2_555
H(10) F(11) 3.4150 no 2_555
H(10) C(40) 3.4940 no 2_555
H(10) H(3) 3.5345 no 1_565
H(10) H(29) 3.5358 no 4_554
H(10) H(38A) 3.2405 no 2_555
H(10) H(39B) 3.2661 no 2_555
H(10) H(40B) 2.6909 no 2_555
H(11) F(4) 2.6069 no 2_655
H(11) C(4) 3.3972 no 1_565
H(11) H(39B) 3.4238 no 2_555
H(11) H(40B) 3.5052 no 2_555
H(12) F(3) 2.9474 no 2_655
H(12) F(4) 2.8152 no 2_655
H(12) F(5) 3.5636 no 2_655
H(13A) P(4) 3.2124 no 2_545
H(13A) F(8) 3.5334 no 4_554
H(13A) F(12) 3.4860 no 4_554
H(13A) F(19) 2.7871 no 2_545
H(13A) F(23) 2.5026 no 2_545
H(13A) F(24) 2.6146 no 2_545
H(13B) P(2) 3.3043 no 4_554
H(13B) F(7) 3.5664 no 4_554
H(13B) F(8) 2.5040 no 4_554
H(13B) F(12) 2.3977 no 4_554
H(15) F(12) 3.0936 no 4_554
H(15) F(19) 3.5109 no 2_545
H(15) F(23) 2.7688 no 2_545
H(15) C(21) 3.5315 no 4_554
H(15) C(22) 3.0063 no 4_554
H(15) C(23) 3.1623 no 4_554
H(15) H(22) 3.1014 no 4_554
H(15) H(23) 3.3593 no 4_554
H(16) P(3) 3.3129 no 3_655
H(16) F(15) 3.1241 no 3_655
H(16) F(16) 2.5573 no 3_655
H(16) F(17) 2.5642 no 3_655
H(16) C(21) 3.5924 no 4_554
H(16) C(27) 3.3167 no 4_554
H(16) H(21) 3.5623 no 4_554
H(16) H(25A) 3.4063 no 4_554
H(16) H(27) 2.9582 no 4_554
H(16) H(42A) 3.3972 no 3_655
H(17) P(3) 3.4906 no .
H(17) F(3) 3.3816 no 2_655
H(17) F(13) 2.6613 no .
H(17) F(15) 2.6283 no .
H(17) F(15) 3.2184 no 3_655
H(17) C(43) 3.4807 no .
H(17) H(27) 3.2679 no 4_554
H(17) H(43B) 2.8979 no .
H(17) H(43C) 3.2141 no .
H(18) F(3) 2.9570 no 2_655
H(18) F(13) 2.5321 no .
H(18) F(14) 3.1247 no .
H(19A) P(3) 3.4330 no 2_655
H(19A) F(5) 2.7815 no 2_655
H(19A) F(16) 2.5114 no 2_655
H(19A) F(18) 2.6130 no 2_655
H(19A) H(33) 2.8867 no 2_655
H(19B) F(3) 3.2770 no 2_655
H(19B) F(5) 2.4354 no 2_655
H(19B) F(13) 3.5745 no .
H(19B) H(33) 3.2107 no 2_655
H(21) P(3) 3.4158 no 2_655
H(21) F(4) 3.1746 no 2_655
H(21) F(5) 2.7124 no 2_655
H(21) F(16) 3.2305 no 2_655
H(21) F(17) 2.5976 no 2_655
H(21) F(18) 2.6254 no 2_655
H(21) C(35) 3.4358 no 1_565
H(21) H(16) 3.5623 no 4_555
H(21) H(34) 3.3086 no 1_565
H(21) H(35) 2.6360 no 1_565
H(22) P(4) 3.3842 no 3_566
H(22) F(19) 3.1147 no 3_566
H(22) F(21) 2.3510 no 3_566
H(22) F(23) 2.9454 no 3_566
H(22) C(35) 3.2168 no 1_565
H(22) H(15) 3.1014 no 4_555
H(22) H(35) 2.3073 no 1_565
H(22) H(36) 3.5603 no 1_565
H(23) F(10) 2.6532 no .
H(23) F(12) 3.1486 no .
H(23) F(19) 2.4908 no 3_566
H(23) F(21) 3.3385 no 3_566
H(23) C(39) 3.1241 no 2_555
H(23) H(15) 3.3593 no 4_555
H(23) H(39A) 2.7991 no 2_555
H(23) H(39B) 2.6421 no 2_555
H(23) H(40C) 3.2221 no 2_555
H(24) P(2) 3.3108 no .
H(24) F(10) 2.8434 no .
H(24) F(11) 2.4415 no .
H(24) F(12) 2.8906 no .
H(25A) F(6) 3.5884 no .
H(25A) F(16) 2.3020 no 2_655
H(25A) H(16) 3.4063 no 4_555
H(25A) H(43A) 3.5729 no 4_555
H(25A) H(43C) 3.3552 no 4_555
H(25B) F(1) 2.5033 no .
H(25B) F(6) 3.2759 no .
H(25B) O(4) 2.5873 no 2_645
H(25B) C(41) 3.5797 no 2_645
H(27) F(2) 3.2964 no 3_656
H(27) F(3) 3.3272 no 3_656
H(27) F(16) 3.5772 no 2_655
H(27) C(16) 3.1345 no 4_555
H(27) C(17) 3.3058 no 4_555
H(27) C(43) 3.2563 no 4_555
H(27) H(16) 2.9582 no 4_555
H(27) H(17) 3.2679 no 4_555
H(27) H(43A) 3.5208 no 2_645
H(27) H(43A) 3.2870 no 4_555
H(27) H(43B) 2.7112 no 4_555
H(27) H(43C) 3.2579 no 4_555
H(28) P(1) 3.3592 no 3_656
H(28) F(2) 2.6198 no 3_656
H(28) F(3) 2.4914 no 3_656
H(28) F(4) 3.4040 no 3_656
H(29) F(7) 2.6377 no .
H(29) F(11) 3.4731 no .
H(29) F(12) 3.1191 no .
H(29) C(4) 3.5574 no 4_545
H(29) C(10) 3.5611 no 4_555
H(29) H(3) 3.3320 no 4_545
H(29) H(10) 3.5358 no 4_555
H(30) F(7) 3.3616 no .
H(30) F(11) 2.5347 no .
H(30) F(12) 3.3472 no .
H(30) F(22) 2.5837 no 3_556
H(31A) P(3) 3.2789 no .
H(31A) F(13) 2.5165 no .
H(31A) F(14) 2.8499 no .
H(31A) F(18) 2.7109 no .
H(31A) H(34) 3.4482 no 2_655
H(31B) P(1) 3.4556 no .
H(31B) F(1) 2.8661 no .
H(31B) F(5) 3.0907 no .
H(31B) F(6) 2.5844 no .
H(31B) F(13) 3.3897 no .
H(31B) F(18) 2.6636 no .
H(31B) H(34) 3.0826 no 2_655
H(33) P(1) 3.5421 no .
H(33) F(1) 2.8933 no .
H(33) F(5) 2.4436 no .
H(33) F(14) 3.5152 no .
H(33) F(18) 2.5427 no .
H(33) C(19) 3.5130 no 2_645
H(33) H(19A) 2.8867 no 2_645
H(33) H(19B) 3.2107 no 2_645
H(34) P(3) 3.3958 no 2_645
H(34) F(6) 2.9264 no 2_645
H(34) F(13) 2.6685 no 2_645
H(34) F(17) 2.8344 no 2_645
H(34) F(18) 2.8001 no 2_645
H(34) H(21) 3.3086 no 1_545
H(34) H(31A) 3.4482 no 2_645
H(34) H(31B) 3.0826 no 2_645
H(35) F(17) 3.1206 no 2_645
H(35) F(21) 3.0030 no 3_556
H(35) C(21) 3.1381 no 1_545
H(35) C(22) 2.9900 no 1_545
H(35) H(21) 2.6360 no 1_545
H(35) H(22) 2.3073 no 1_545
H(35) H(42A) 3.2071 no 2_645
H(36) P(4) 3.4534 no 3_556
H(36) F(21) 2.3457 no 3_556
H(36) F(22) 2.8445 no 3_556
H(36) H(22) 3.5603 no 1_545
H(38A) F(11) 2.6326 no .
H(38A) F(20) 2.8906 no 3_556
H(38A) F(22) 3.3456 no 3_556
H(38A) C(9) 3.4752 no 2_545
H(38A) C(10) 3.4617 no 2_545
H(38A) H(9) 3.2821 no 2_545
H(38A) H(10) 3.2405 no 2_545
H(38B) F(20) 2.6708 no 3_556
H(38B) F(21) 3.3358 no 3_556
H(38B) C(40) 3.4135 no 2_545
H(38B) H(40A) 3.1011 no 2_545
H(38B) H(40B) 3.5822 no 2_545
H(38B) H(40C) 3.0268 no 2_545
H(39A) F(10) 2.7717 no 2_545
H(39A) F(19) 3.0135 no 4_554
H(39A) H(23) 2.7991 no 2_545
H(39B) F(10) 3.4569 no 2_545
H(39B) C(9) 3.5558 no 2_545
H(39B) C(10) 3.1044 no 2_545
H(39B) C(11) 3.2119 no 2_545
H(39B) C(23) 3.2202 no 2_545
H(39B) H(10) 3.2661 no 2_545
H(39B) H(11) 3.4238 no 2_545
H(39B) H(23) 2.6421 no 2_545
H(40A) F(11) 3.3244 no .
H(40A) F(20) 3.0976 no 4_554
H(40A) H(38B) 3.1011 no 2_555
H(40B) P(2) 3.5204 no .
H(40B) F(9) 2.8204 no .
H(40B) F(10) 3.2505 no .
H(40B) F(11) 2.7108 no .
H(40B) C(10) 3.2260 no 2_545
H(40B) H(10) 2.6909 no 2_545
H(40B) H(11) 3.5052 no 2_545
H(40B) H(38B) 3.5822 no 2_555
H(40C) P(4) 3.3767 no 4_554
H(40C) F(19) 2.9550 no 4_554
H(40C) F(20) 2.7594 no 4_554
H(40C) F(21) 2.6215 no 4_554
H(40C) H(23) 3.2221 no 2_545
H(40C) H(38B) 3.0268 no 2_555
H(42A) F(17) 2.5638 no .
H(42A) F(23) 3.1845 no 4_654
H(42A) C(16) 3.4516 no 3_655
H(42A) C(35) 3.3661 no 2_655
H(42A) H(16) 3.3972 no 3_655
H(42A) H(35) 3.2071 no 2_655
H(42B) F(22) 3.5954 no 4_654
H(42B) F(23) 2.8833 no 4_654
H(42B) C(3) 3.4700 no 3_655
H(42B) C(4) 3.1279 no 3_655
H(42B) C(5) 3.3510 no 3_655
H(42C) F(14) 3.1528 no 3_655
H(42C) F(15) 2.8248 no 3_655
H(42C) F(17) 3.5443 no .
H(42C) C(16) 3.5470 no 3_655
H(42C) C(17) 3.5253 no 3_655
H(43A) F(1) 3.4105 no 4_554
H(43A) F(2) 2.6681 no 4_554
H(43A) H(25A) 3.5729 no 4_554
H(43A) H(27) 3.5208 no 2_655
H(43A) H(27) 3.2870 no 4_554
H(43A) H(43A) 3.2883 no 3_665
H(43B) F(1) 2.6659 no 2_655
H(43B) F(3) 3.4715 no 2_655
H(43B) H(17) 2.8979 no .
H(43B) H(27) 2.7112 no 4_554
H(43C) P(3) 3.5450 no 3_655
H(43C) F(14) 3.2583 no 3_655
H(43C) F(15) 2.8993 no 3_655
H(43C) F(16) 2.7342 no 3_655
H(43C) H(17) 3.2141 no .
H(43C) H(25A) 3.3552 no 4_554
H(43C) H(27) 3.2579 no 4_554

loop_
_geom_torsion_atom_site_label_1
_geom_torsion_atom_site_label_2
_geom_torsion_atom_site_label_3
_geom_torsion_atom_site_label_4
_geom_torsion
_geom_torsion_publ_flag
O(1) Os(1) O(2) C(37) -16.1(5) no
O(2) Os(1) O(1) Os(2) -2.1(4) no
O(1) Os(1) N(2) C(2) 165.2(5) no
O(1) Os(1) N(2) C(6) -25.0(6) no
N(2) Os(1) O(1) Os(2) -92.9(5) no
O(1) Os(1) N(3) C(8) -159.5(4) no
O(1) Os(1) N(3) C(12) 27.7(6) no
N(3) Os(1) O(1) Os(2) 87.4(5) no
O(1) Os(1) N(4) C(14) 175.2(4) no
O(1) Os(1) N(4) C(18) 1.0(5) no
N(4) Os(1) O(1) Os(2) 179.7(4) no
O(2) Os(1) N(1) C(1) -61.7(4) no
O(2) Os(1) N(1) C(7) 56.0(4) no
O(2) Os(1) N(1) C(13) 175.8(4) no
N(1) Os(1) O(2) C(37) 159.8(5) no
O(2) Os(1) N(2) C(2) 75.0(5) no
O(2) Os(1) N(2) C(6) -115.2(6) no
N(2) Os(1) O(2) C(37) 78.3(5) no
O(2) Os(1) N(3) C(8) -69.5(5) no
O(2) Os(1) N(3) C(12) 117.7(6) no
N(3) Os(1) O(2) C(37) -120.8(5) no
N(1) Os(1) N(2) C(2) -11.4(5) no
N(1) Os(1) N(2) C(6) 158.5(6) no
N(2) Os(1) N(1) C(1) 29.6(4) no
N(2) Os(1) N(1) C(7) 147.3(4) no
N(2) Os(1) N(1) C(13) -92.9(4) no
N(1) Os(1) N(3) C(8) 17.1(4) no
N(1) Os(1) N(3) C(12) -155.7(6) no
N(3) Os(1) N(1) C(1) -151.8(4) no
N(3) Os(1) N(1) C(7) -34.1(4) no
N(3) Os(1) N(1) C(13) 85.7(4) no
N(1) Os(1) N(4) C(14) -0.5(4) no
N(1) Os(1) N(4) C(18) -174.8(5) no
N(4) Os(1) N(1) C(1) 117.4(4) no
N(4) Os(1) N(1) C(7) -124.9(4) no
N(4) Os(1) N(1) C(13) -5.1(4) no
N(2) Os(1) N(4) C(14) 81.4(4) no
N(2) Os(1) N(4) C(18) -92.8(5) no
N(4) Os(1) N(2) C(2) -93.8(5) no
N(4) Os(1) N(2) C(6) 76.0(6) no
N(3) Os(1) N(4) C(14) -80.0(4) no
N(3) Os(1) N(4) C(18) 105.8(5) no
N(4) Os(1) N(3) C(8) 99.1(5) no
N(4) Os(1) N(3) C(12) -73.7(6) no
O(1) Os(2) O(3) C(37) -17.8(5) no
O(3) Os(2) O(1) Os(1) 12.4(4) no
O(1) Os(2) N(5) C(19) 58.8(4) no
O(1) Os(2) N(5) C(25) -179.2(3) no
O(1) Os(2) N(5) C(31) -62.2(4) no
N(5) Os(2) O(1) Os(1) -170.4(4) no
O(1) Os(2) N(6) C(20) -85.7(5) no
O(1) Os(2) N(6) C(24) 98.2(6) no
N(6) Os(2) O(1) Os(1) -88.0(5) no
O(1) Os(2) N(8) C(32) 81.6(5) no
O(1) Os(2) N(8) C(36) -103.5(6) no
N(8) Os(2) O(1) Os(1) 107.0(5) no
O(3) Os(2) N(6) C(20) -174.9(4) no
O(3) Os(2) N(6) C(24) 9.0(6) no
N(6) Os(2) O(3) C(37) 71.6(6) no
O(3) Os(2) N(7) C(26) 179.1(4) no
O(3) Os(2) N(7) C(30) -11.1(5) no
N(7) Os(2) O(3) C(37) 155.1(5) no
O(3) Os(2) N(8) C(32) 171.5(4) no
O(3) Os(2) N(8) C(36) -13.6(6) no
N(8) Os(2) O(3) C(37) -114.1(5) no
N(5) Os(2) N(6) C(20) 14.1(4) no
N(5) Os(2) N(6) C(24) -162.0(6) no
N(6) Os(2) N(5) C(19) -29.4(4) no
N(6) Os(2) N(5) C(25) 92.6(4) no
N(6) Os(2) N(5) C(31) -150.3(4) no
N(5) Os(2) N(7) C(26) 3.0(4) no
N(5) Os(2) N(7) C(30) 172.8(5) no
N(7) Os(2) N(5) C(19) -114.2(4) no
N(7) Os(2) N(5) C(25) 7.9(3) no
N(7) Os(2) N(5) C(31) 124.9(4) no
N(5) Os(2) N(8) C(32) -17.3(4) no
N(5) Os(2) N(8) C(36) 157.6(6) no
N(8) Os(2) N(5) C(19) 153.8(4) no
N(8) Os(2) N(5) C(25) -84.1(4) no
N(8) Os(2) N(5) C(31) 32.9(4) no
N(6) Os(2) N(7) C(26) -80.3(4) no
N(6) Os(2) N(7) C(30) 89.5(5) no
N(7) Os(2) N(6) C(20) 97.5(5) no
N(7) Os(2) N(6) C(24) -78.6(6) no
N(7) Os(2) N(8) C(32) -99.7(5) no
N(7) Os(2) N(8) C(36) 75.2(6) no
N(8) Os(2) N(7) C(26) 84.4(4) no
N(8) Os(2) N(7) C(30) -105.7(5) no
Os(1) O(2) C(37) O(3) 14.7(11) no
Os(1) O(2) C(37) C(38) -161.0(4) no
Os(2) O(3) C(37) O(2) 7.8(11) no
Os(2) O(3) C(37) C(38) -176.4(4) no
Os(1) N(1) C(1) C(2) -43.2(7) no
Os(1) N(1) C(7) C(8) 45.1(6) no
Os(1) N(1) C(13) C(14) 9.5(8) no
C(1) N(1) C(7) C(8) 158.5(6) no
C(7) N(1) C(1) C(2) -157.5(6) no
C(1) N(1) C(13) C(14) -108.2(7) no
C(13) N(1) C(1) C(2) 78.3(8) no
C(7) N(1) C(13) C(14) 127.1(7) no
C(13) N(1) C(7) C(8) -75.7(8) no
Os(1) N(2) C(2) C(1) -11.5(9) no
Os(1) N(2) C(2) C(3) 170.6(6) no
Os(1) N(2) C(6) C(5) -171.3(5) no
C(2) N(2) C(6) C(5) -2.1(12) no
C(6) N(2) C(2) C(1) 178.1(7) no
C(6) N(2) C(2) C(3) 0.2(12) no
Os(1) N(3) C(8) C(7) 5.4(9) no
Os(1) N(3) C(8) C(9) -172.6(5) no
Os(1) N(3) C(12) C(11) 174.2(5) no
C(8) N(3) C(12) C(11) 1.9(12) no
C(12) N(3) C(8) C(7) 178.7(7) no
C(12) N(3) C(8) C(9) 0.7(12) no
Os(1) N(4) C(14) C(13) 6.6(8) no
Os(1) N(4) C(14) C(15) -175.8(4) no
Os(1) N(4) C(18) C(17) 174.7(4) no
C(14) N(4) C(18) C(17) 0.8(10) no
C(18) N(4) C(14) C(13) -178.8(6) no
C(18) N(4) C(14) C(15) -1.2(10) no
Os(2) N(5) C(19) C(20) 39.3(7) no
Os(2) N(5) C(25) C(26) -16.7(6) no
Os(2) N(5) C(31) C(32) -43.6(6) no
C(19) N(5) C(25) C(26) 101.9(6) no
C(25) N(5) C(19) C(20) -82.5(7) no
C(19) N(5) C(31) C(32) -159.0(6) no
C(31) N(5) C(19) C(20) 153.9(6) no
C(25) N(5) C(31) C(32) 75.6(7) no
C(31) N(5) C(25) C(26) -131.3(6) no
Os(2) N(6) C(20) C(19) 5.7(8) no
Os(2) N(6) C(20) C(21) -176.8(5) no
Os(2) N(6) C(24) C(23) 177.0(5) no
C(20) N(6) C(24) C(23) 1.2(12) no
C(24) N(6) C(20) C(19) -177.9(7) no
C(24) N(6) C(20) C(21) -0.4(11) no
Os(2) N(7) C(26) C(25) -13.3(8) no
Os(2) N(7) C(26) C(27) 164.5(5) no
Os(2) N(7) C(30) C(29) -167.3(5) no
C(26) N(7) C(30) C(29) 2.3(11) no
C(30) N(7) C(26) C(25) 176.1(6) no
C(30) N(7) C(26) C(27) -6.1(11) no
Os(2) N(8) C(32) C(31) -4.3(9) no
Os(2) N(8) C(32) C(33) 176.2(5) no
Os(2) N(8) C(36) C(35) -176.0(6) no
C(32) N(8) C(36) C(35) -1.5(13) no
C(36) N(8) C(32) C(31) -179.6(8) no
C(36) N(8) C(32) C(33) 0.9(12) no
N(1) C(1) C(2) N(2) 37.4(10) no
N(1) C(1) C(2) C(3) -144.8(7) no
N(2) C(2) C(3) C(4) 1.7(13) no
C(1) C(2) C(3) C(4) -175.9(8) no
C(2) C(3) C(4) C(5) -1.9(14) no
C(3) C(4) C(5) C(6) 0.1(15) no
C(4) C(5) C(6) N(2) 1.9(15) no
N(1) C(7) C(8) N(3) -34.1(10) no
N(1) C(7) C(8) C(9) 143.8(7) no
N(3) C(8) C(9) C(10) -2.3(13) no
C(7) C(8) C(9) C(10) 179.8(8) no
C(8) C(9) C(10) C(11) 1.3(14) no
C(9) C(10) C(11) C(12) 1.2(14) no
C(10) C(11) C(12) N(3) -2.8(14) no
N(1) C(13) C(14) N(4) -10.8(10) no
N(1) C(13) C(14) C(15) 171.6(6) no
N(4) C(14) C(15) C(16) 0.7(11) no
C(13) C(14) C(15) C(16) 178.3(7) no
C(14) C(15) C(16) C(17) 0.3(11) no
C(15) C(16) C(17) C(18) -0.8(11) no
C(16) C(17) C(18) N(4) 0.3(11) no
N(5) C(19) C(20) N(6) -30.9(9) no
N(5) C(19) C(20) C(21) 151.7(6) no
N(6) C(20) C(21) C(22) -0.5(12) no
C(19) C(20) C(21) C(22) 176.9(7) no
C(20) C(21) C(22) C(23) 0.6(13) no
C(21) C(22) C(23) C(24) 0.1(13) no
C(22) C(23) C(24) N(6) -1.1(13) no
N(5) C(25) C(26) N(7) 19.8(9) no
N(5) C(25) C(26) C(27) -158.0(6) no
N(7) C(26) C(27) C(28) 5.8(12) no
C(25) C(26) C(27) C(28) -176.5(7) no
C(26) C(27) C(28) C(29) -1.9(13) no
C(27) C(28) C(29) C(30) -1.7(13) no
C(28) C(29) C(30) N(7) 1.5(13) no
N(5) C(31) C(32) N(8) 32.8(10) no
N(5) C(31) C(32) C(33) -147.7(7) no
N(8) C(32) C(33) C(34) 0.5(13) no
C(31) C(32) C(33) C(34) -179.0(8) no
C(32) C(33) C(34) C(35) -1.2(14) no
C(33) C(34) C(35) C(36) 0.6(16) no
C(34) C(35) C(36) N(8) 0.7(17) no
O(2) C(37) C(38) C(39) -27.1(10) no
O(3) C(37) C(38) C(39) 156.8(6) no
C(37) C(38) C(39) C(40) -65.8(10) no
